data_7237533
loop_
_publ_author_name
'Hladka, Iryna'
'Volyniuk, Dmytro'
'Bezvikonnyi, Oleksandr'
'Kinzhybalo, Vasyl'
'Bednarchuk, Tamara J.'
'Danyliv, Yan'
'Lytvyn, Roman'
'Lazauskas, Algirdas'
'Grazulevicius, Juozas V.'

_publ_section_title
;
 Polymorphism of derivatives of tert-butyl substituted acridan and
 perfluorobiphenyl as sky-blue OLED emitters exhibiting aggregation
 induced thermally activated delayed fluorescence
;
_journal_issue 48
_journal_name_full 'Journal of Materials Chemistry C'
_journal_page_first 13179
_journal_paper_doi 10.1039/C8TC04867C
_journal_volume 6
_journal_year 2018
_chemical_formula_moiety 'C42 H28 F8 N2'
_chemical_formula_sum 'C42 H28 F8 N2'
_chemical_formula_weight 712.66
_space_group_crystal_system monoclinic
_space_group_IT_number 4
_space_group_name_Hall 'P 2yb'
_space_group_name_H-M_alt 'P 1 21 1'
_atom_sites_solution_hydrogens geom
_atom_sites_solution_primary dual
_audit_creation_date 2018-07-16
_audit_creation_method
;
Olex2 1.2
(compiled 2018.05.29 svn.r3508 for OlexSys, GUI svn.r5506)
;
_audit_update_record
;
2018-09-04 deposited with the CCDC.
2018-10-25 downloaded from the CCDC.
;
_cell_angle_alpha 90
_cell_angle_beta 96.16(3)
_cell_angle_gamma 90
_cell_formula_units_Z 8
_cell_length_a 8.791(3)
_cell_length_b 50.622(9)
_cell_length_c 15.001(4)
_cell_measurement_reflns_used 21469
_cell_measurement_temperature 99.97(18)
_cell_measurement_theta_max 28.7350
_cell_measurement_theta_min 2.7260
_cell_volume 6637(3)
_computing_cell_refinement 'CrysAlisPro 1.171.38.46 (Rigaku OD, 2015)'
_computing_data_collection 'CrysAlisPro 1.171.38.46 (Rigaku OD, 2015)'
_computing_data_reduction 'CrysAlisPro 1.171.38.46 (Rigaku OD, 2015)'
_computing_molecular_graphics 'Olex2 (Dolomanov et al., 2009)'
_computing_publication_material 'Olex2 (Dolomanov et al., 2009)'
_computing_structure_refinement 'ShelXL (Sheldrick, 2015)'
_computing_structure_solution 'ShelXT (Sheldrick, 2015)'
_diffrn_ambient_environment N~2~
_diffrn_ambient_temperature 99.97(18)
_diffrn_detector 'CCD plate'
_diffrn_detector_area_resol_mean 10.6249
_diffrn_detector_type Atlas
_diffrn_measured_fraction_theta_full 0.998
_diffrn_measured_fraction_theta_max 0.883
_diffrn_measurement_details
;
List of Runs (angles in degrees, time in seconds):

  # Type    Start    End  Width  t~exp~   \w     \q     \k     \f   Frames
#--------------------------------------------------------------------------
  1  \w    -76.00 -40.00   0.60   60.00    --   12.43 178.00  60.00   60
  2  \w     15.00  41.40   0.60   60.00    --   12.43 -99.00 -90.00   44
  3  \w     -5.00  40.00   0.60   60.00    --   12.43 -99.00 150.00   75
  4  \w    -13.00  93.20   0.60   60.00    --   12.43  19.00 -30.00  177
  5  \w     -1.00  77.00   0.60   60.00    --   12.43  37.00-150.00  130
  6  \w     19.00  76.00   0.60   60.00    --   12.43  37.00  30.00   95
  7  \w   -104.00 -79.40   0.60   60.00    --  -13.52-178.00-150.00   41
  8  \w    -14.00  15.40   0.60   60.00    --  -13.52 -99.00 -30.00   49
;
_diffrn_measurement_device 'four-circle diffractometer'
_diffrn_measurement_device_type 'Xcalibur, Atlas'
_diffrn_measurement_method '\w scans'
_diffrn_orient_matrix_type 'CrysAlisPro convention (1999,Acta A55,543-557)'
_diffrn_orient_matrix_UB_11 -0.0054439000
_diffrn_orient_matrix_UB_12 0.0139281000
_diffrn_orient_matrix_UB_13 0.0036964000
_diffrn_orient_matrix_UB_21 0.0088411000
_diffrn_orient_matrix_UB_22 0.0012898000
_diffrn_orient_matrix_UB_23 -0.0462468000
_diffrn_orient_matrix_UB_31 -0.0804848000
_diffrn_orient_matrix_UB_32 -0.0008028000
_diffrn_orient_matrix_UB_33 -0.0104725000
_diffrn_radiation_monochromator graphite
_diffrn_radiation_probe x-ray
_diffrn_radiation_type MoK\a
_diffrn_radiation_wavelength 0.71073
_diffrn_reflns_av_R_equivalents 0.0556
_diffrn_reflns_av_unetI/netI 0.0846
_diffrn_reflns_Laue_measured_fraction_full 0.998
_diffrn_reflns_Laue_measured_fraction_max 0.883
_diffrn_reflns_limit_h_max 11
_diffrn_reflns_limit_h_min -11
_diffrn_reflns_limit_k_max 66
_diffrn_reflns_limit_k_min -67
_diffrn_reflns_limit_l_max 19
_diffrn_reflns_limit_l_min -20
_diffrn_reflns_number 70499
_diffrn_reflns_point_group_measured_fraction_full 0.998
_diffrn_reflns_point_group_measured_fraction_max 0.839
_diffrn_reflns_theta_full 25.242
_diffrn_reflns_theta_max 29.543
_diffrn_reflns_theta_min 2.695
_diffrn_source 'fine-focus sealed X-ray tube'
_diffrn_source_type 'Enhance (Mo) X-ray Source'
_exptl_absorpt_coefficient_mu 0.115
_exptl_absorpt_correction_T_max 1.00000
_exptl_absorpt_correction_T_min 0.81798
_exptl_absorpt_correction_type multi-scan
_exptl_absorpt_process_details
;
CrysAlisPro 1.171.38.46 (Rigaku Oxford Diffraction, 2015)
Empirical absorption correction using spherical harmonics,
 implemented in SCALE3 ABSPACK scaling algorithm.
;
_exptl_crystal_density_diffrn 1.426
_exptl_crystal_description plate
_exptl_crystal_F_000 2928
_exptl_crystal_size_max 0.534
_exptl_crystal_size_mid 0.288
_exptl_crystal_size_min 0.053
_refine_diff_density_max 0.340
_refine_diff_density_min -0.340
_refine_diff_density_rms 0.083
_refine_ls_abs_structure_details
;
 Flack x determined using 8244 quotients [(I+)-(I-)]/[(I+)+(I-)]
 (Parsons, Flack and Wagner, Acta Cryst. B69 (2013) 249-259).
;
_refine_ls_abs_structure_Flack 0.3(3)
_refine_ls_extinction_method none
_refine_ls_goodness_of_fit_ref 1.060
_refine_ls_hydrogen_treatment constr
_refine_ls_matrix_type full
_refine_ls_number_parameters 1889
_refine_ls_number_reflns 31163
_refine_ls_number_restraints 1
_refine_ls_restrained_S_all 1.060
_refine_ls_R_factor_all 0.0890
_refine_ls_R_factor_gt 0.0634
_refine_ls_shift/su_max 0.002
_refine_ls_shift/su_mean 0.000
_refine_ls_structure_factor_coef Fsqd
_refine_ls_weighting_details 'w=1/[\s^2^(Fo^2^)+(0.0698P)^2^] where P=(Fo^2^+2Fc^2^)/3'
_refine_ls_weighting_scheme calc
_refine_ls_wR_factor_gt 0.1354
_refine_ls_wR_factor_ref 0.1495
_reflns_Friedel_coverage 0.881
_reflns_Friedel_fraction_full 0.998
_reflns_Friedel_fraction_max 0.795
_reflns_number_gt 23810
_reflns_number_total 31163
_reflns_threshold_expression 'I > 2\s(I)'
_cod_data_source_file c8tc04867c2.cif
_cod_data_source_block pfbp_1b_1
_cod_database_code 7237533
_shelx_shelxl_version_number 2014/7
_shelx_space_group_comment
;
The symmetry employed for this shelxl refinement is uniquely defined
by the following loop, which should always be used as a source of
symmetry information in preference to the above space-group names.
They are only intended as comments.
;
_reflns_odcompleteness_completeness 99.91
_reflns_odcompleteness_iscentric 1
_reflns_odcompleteness_theta 26.32
_olex2_refinement_description
;
1. Fixed Uiso
 At 1.2 times of:
  All C(H) groups
 At 1.5 times of:
  All C(H,H,H) groups
2.a Aromatic/amide H refined with riding coordinates:
 C40D(H40D), C32C(H32C), C3B(H3B), C31D(H31D), C3A(H3A), C32B(H32B),
 C34C(H34C), C43B(H43B), C34D(H34D), C32A(H32A), C34A(H34A), C6B(H6B),
 C33D(H33D), C43C(H43C), C43D(H43D), C41B(H41B), C13B(H13B), C4B(H4B), C3C(H3C),
  C14B(H14B), C15A(H15A), C15D(H15D), C32D(H32D), C4C(H4C), C33B(H33B),
 C42D(H42D), C4D(H4D), C12D(H12D), C42C(H42C), C33C(H33C), C42B(H42B),
 C33A(H33A), C31C(H31C), C14D(H14D), C42A(H42A), C34B(H34B), C14A(H14A),
 C43A(H43A), C6C(H6C), C3D(H3D), C14C(H14C), C40B(H40B), C6D(H6D), C31B(H31B),
 C13D(H13D), C5B(H5B), C12A(H12A), C12C(H12C), C41C(H41C), C40C(H40C),
 C41D(H41D), C6A(H6A), C31A(H31A), C15B(H15B), C41A(H41A), C13A(H13A), C5D(H5D),
  C4A(H4A), C12B(H12B), C13C(H13C), C5C(H5C), C5A(H5A), C40A(H40A), C15C(H15C)
2.b Idealised Me refined as rotating group:
 C38B(H38G,H38H,H38I), C37D(H37J,H37K,H37L), C37A(H37D,H37E,H37F), C10B(H10G,
 H10H,H10I), C38D(H38J,H38K,H38L), C9B(H9BA,H9BB,H9BC), C10C(H10A,H10B,H10C),
 C9C(H9CA,H9CB,H9CC), C37B(H37G,H37H,H37I), C10A(H10D,H10E,H10F), C38C(H38A,
 H38B,H38C), C10D(H10J,H10K,H10L), C38A(H38D,H38E,H38F), C9A(H9AA,H9AB,H9AC),
 C37C(H37A,H37B,H37C), C9D(H9DA,H9DB,H9DC)
;
_olex2_date_sample_data_collection 2018-01-26
_olex2_submission_special_instructions 'No special instructions were received'
_oxdiff_exptl_absorpt_empirical_details
;
Empirical correction (ABSPACK) includes:
- Absorption correction using spherical harmonics
- Frame scaling
;
_oxdiff_exptl_absorpt_empirical_full_max 1.157
_oxdiff_exptl_absorpt_empirical_full_min 0.896

loop_
_space_group_symop_operation_xyz
'x, y, z'
'-x, y+1/2, -z'

loop_
_atom_site_label
_atom_site_type_symbol
_atom_site_fract_x
_atom_site_fract_y
_atom_site_fract_z
_atom_site_U_iso_or_equiv
_atom_site_adp_type
_atom_site_occupancy
_atom_site_site_symmetry_order
_atom_site_calc_flag
_atom_site_refinement_flags_posn
F24C F 0.0383(3) 0.62098(5) 0.57392(19) 0.0199(6) Uani 1 1 d .
F21A F -0.2860(3) 0.37903(5) 0.3361(2) 0.0217(6) Uani 1 1 d .
F28A F 0.1518(3) 0.34483(5) 0.48204(19) 0.0216(6) Uani 1 1 d .
F22A F -0.4571(3) 0.34247(6) 0.2475(2) 0.0251(7) Uani 1 1 d .
F24B F 0.4515(3) 0.36200(6) 1.02172(19) 0.0234(6) Uani 1 1 d .
F24A F -0.0674(3) 0.40809(5) 0.27497(19) 0.0197(6) Uani 1 1 d .
F18B F -0.0293(3) 0.36771(6) 0.8363(2) 0.0249(7) Uani 1 1 d .
F21B F 0.5363(3) 0.34739(6) 0.73975(19) 0.0219(6) Uani 1 1 d .
F19D F 0.7870(3) 0.64136(6) 1.26250(19) 0.0212(6) Uani 1 1 d .
F21C F 0.2565(3) 0.59272(6) 0.50586(19) 0.0223(7) Uani 1 1 d .
F27B F 0.8301(3) 0.42667(6) 0.8601(2) 0.0261(7) Uani 1 1 d .
F19B F 0.2149(3) 0.39131(6) 0.92445(19) 0.0244(7) Uani 1 1 d .
F28D F 0.8634(3) 0.65696(6) 0.97622(19) 0.0215(6) Uani 1 1 d .
F27D F 0.6145(3) 0.67760(5) 0.88505(19) 0.0221(6) Uani 1 1 d .
F19A F 0.1545(3) 0.32702(5) 0.3110(2) 0.0214(6) Uani 1 1 d .
F25C F -0.1310(3) 0.65860(6) 0.4870(2) 0.0239(7) Uani 1 1 d .
F25D F 0.3029(3) 0.63462(6) 1.0773(2) 0.0240(7) Uani 1 1 d .
F18C F 0.6443(3) 0.61382(6) 0.8038(2) 0.0242(7) Uani 1 1 d .
F28C F 0.4829(3) 0.67246(5) 0.5527(2) 0.0215(6) Uani 1 1 d .
F21D F 0.9331(3) 0.60354(6) 0.99761(19) 0.0249(7) Uani 1 1 d .
F24D F 0.5522(3) 0.61286(6) 1.1663(2) 0.0254(7) Uani 1 1 d .
F18A F -0.0204(3) 0.29053(5) 0.2212(2) 0.0222(6) Uani 1 1 d .
F25B F 0.6746(3) 0.38820(6) 1.12203(19) 0.0228(6) Uani 1 1 d .
F19C F 0.4755(3) 0.65279(5) 0.72412(19) 0.0224(6) Uani 1 1 d .
F27A F 0.3301(3) 0.38195(6) 0.5638(2) 0.0251(7) Uani 1 1 d .
F27C F 0.3105(3) 0.70976(5) 0.4634(2) 0.0224(6) Uani 1 1 d .
F25A F 0.1098(3) 0.44529(5) 0.3573(2) 0.0237(6) Uani 1 1 d .
F28B F 0.5977(3) 0.40263(6) 0.76118(19) 0.0254(7) Uani 1 1 d .
F22D F 1.1607(3) 0.57763(6) 1.0934(2) 0.0265(7) Uani 1 1 d .
F18D F 1.0063(3) 0.61373(6) 1.35995(19) 0.0234(7) Uani 1 1 d .
F22B F 0.2923(3) 0.32438(5) 0.65039(19) 0.0224(6) Uani 1 1 d .
F22C F 0.4299(3) 0.55428(5) 0.5835(2) 0.0264(7) Uani 1 1 d .
N29D N 0.3207(4) 0.66668(7) 0.9262(3) 0.0160(8) Uani 1 1 d .
N1D N 1.2098(4) 0.58056(8) 1.2781(3) 0.0177(9) Uani 1 1 d .
N29B N 0.8802(4) 0.42163(7) 1.0438(3) 0.0147(8) Uani 1 1 d .
N29A N 0.3236(4) 0.43454(8) 0.5043(3) 0.0217(9) Uani 1 1 d .
N1B N -0.0033(4) 0.33412(7) 0.6890(3) 0.0161(8) Uani 1 1 d .
N1A N -0.3369(4) 0.29825(8) 0.1759(3) 0.0175(9) Uani 1 1 d .
N29C N -0.0063(4) 0.70272(7) 0.4161(3) 0.0167(8) Uani 1 1 d .
N1C N 0.6372(4) 0.56263(8) 0.7377(3) 0.0181(9) Uani 1 1 d .
C19A C 0.0027(5) 0.33105(9) 0.2976(3) 0.0145(9) Uani 1 1 d .
C21A C -0.2157(5) 0.35739(9) 0.3089(3) 0.0153(10) Uani 1 1 d .
C22A C -0.3061(5) 0.33839(9) 0.2633(3) 0.0168(10) Uani 1 1 d .
C35D C 0.0969(5) 0.66058(9) 0.8190(3) 0.0146(9) Uani 1 1 d .
C20A C -0.0595(5) 0.35438(9) 0.3274(3) 0.0137(9) Uani 1 1 d .
C2B C -0.1060(5) 0.35065(9) 0.6342(3) 0.0144(9) Uani 1 1 d .
C24D C 0.5691(5) 0.62937(10) 1.0975(3) 0.0185(10) Uani 1 1 d .
C20B C 0.3840(5) 0.36952(9) 0.8356(3) 0.0151(10) Uani 1 1 d .
C21B C 0.3979(5) 0.35249(10) 0.7648(3) 0.0171(10) Uani 1 1 d .
C19C C 0.4640(5) 0.62860(9) 0.6878(3) 0.0174(10) Uani 1 1 d .
C26B C 0.7585(5) 0.40803(9) 0.9933(3) 0.0156(10) Uani 1 1 d .
C44D C 0.2692(5) 0.69201(9) 0.9493(3) 0.0168(10) Uani 1 1 d .
C21C C 0.3526(5) 0.59831(9) 0.5790(3) 0.0169(10) Uani 1 1 d .
C20C C 0.3613(5) 0.62432(9) 0.6116(3) 0.0164(10) Uani 1 1 d .
C24B C 0.5421(5) 0.37867(9) 0.9818(3) 0.0164(10) Uani 1 1 d .
C18B C 0.1104(5) 0.36266(9) 0.8122(3) 0.0169(10) Uani 1 1 d .
C22B C 0.2715(5) 0.34092(9) 0.7183(3) 0.0161(10) Uani 1 1 d .
C30D C 0.2213(5) 0.64921(9) 0.8733(3) 0.0160(10) Uani 1 1 d .
C27B C 0.7362(5) 0.41097(9) 0.9002(4) 0.0181(10) Uani 1 1 d .
C21D C 0.9506(5) 0.60640(10) 1.0869(3) 0.0178(10) Uani 1 1 d .
C40D C 0.1027(6) 0.72912(9) 0.9188(4) 0.0205(11) Uani 1 1 d .
H40D H 0.0210 0.7375 0.8829 0.025 Uiso 1 1 calc R
C25C C 0.0207(5) 0.66216(9) 0.5023(3) 0.0149(9) Uani 1 1 d .
C7C C 0.8651(5) 0.53547(9) 0.7464(3) 0.0167(10) Uani 1 1 d .
C32C C 0.0956(6) 0.68368(10) 0.1922(4) 0.0243(11) Uani 1 1 d .
H32C H 0.1717 0.6738 0.1664 0.029 Uiso 1 1 calc R
C26D C 0.4517(5) 0.65614(9) 0.9770(3) 0.0165(10) Uani 1 1 d .
C25D C 0.4404(5) 0.64036(10) 1.0514(3) 0.0176(10) Uani 1 1 d .
C35A C 0.5654(5) 0.45883(9) 0.5129(3) 0.0164(10) Uani 1 1 d .
C28D C 0.7264(5) 0.65110(9) 1.0024(3) 0.0152(9) Uani 1 1 d .
C3B C -0.0838(6) 0.37802(10) 0.6325(4) 0.0205(11) Uani 1 1 d .
H3B H 0.0015 0.3857 0.6672 0.025 Uiso 1 1 calc R
C11A C -0.4652(5) 0.28934(9) 0.0276(3) 0.0166(10) Uani 1 1 d .
C24C C 0.1081(5) 0.64299(9) 0.5479(3) 0.0157(10) Uani 1 1 d .
C23B C 0.5158(5) 0.38221(9) 0.8894(3) 0.0172(10) Uani 1 1 d .
C25B C 0.6585(5) 0.39168(9) 1.0326(3) 0.0175(10) Uani 1 1 d .
C17A C -0.2434(5) 0.31570(9) 0.2312(3) 0.0159(10) Uani 1 1 d .
C36D C 0.0881(5) 0.69043(9) 0.8072(3) 0.0164(10) Uani 1 1 d .
C23D C 0.7156(5) 0.63494(10) 1.0753(3) 0.0178(10) Uani 1 1 d .
C31D C 0.2461(5) 0.62230(9) 0.8748(3) 0.0175(10) Uani 1 1 d .
H31D H 0.3338 0.6151 0.9089 0.021 Uiso 1 1 calc R
C3A C -0.3664(6) 0.26906(10) 0.3015(4) 0.0193(11) Uani 1 1 d .
H3A H -0.2859 0.2780 0.3364 0.023 Uiso 1 1 calc R
C25A C 0.1215(5) 0.42040(9) 0.3891(3) 0.0184(10) Uani 1 1 d .
C32B C 1.1365(6) 0.36634(10) 1.1270(4) 0.0253(12) Uani 1 1 d .
H32B H 1.1374 0.3476 1.1281 0.030 Uiso 1 1 calc R
C23C C 0.2654(5) 0.64549(9) 0.5665(3) 0.0154(9) Uani 1 1 d .
C7B C -0.2278(5) 0.33894(10) 0.5817(3) 0.0181(10) Uani 1 1 d .
C34C C -0.1323(6) 0.70960(10) 0.1749(4) 0.0223(11) Uani 1 1 d .
H34C H -0.2118 0.7178 0.1368 0.027 Uiso 1 1 calc R
C43B C 0.7045(5) 0.45675(10) 1.0800(3) 0.0174(10) Uani 1 1 d .
H43B H 0.6198 0.4467 1.0541 0.021 Uiso 1 1 calc R
C34D C -0.0063(5) 0.64317(10) 0.7724(3) 0.0205(11) Uani 1 1 d .
H34D H -0.0937 0.6502 0.7376 0.025 Uiso 1 1 calc R
C32A C 0.6096(5) 0.44036(10) 0.3403(4) 0.0217(11) Uani 1 1 d .
H32A H 0.6245 0.4340 0.2823 0.026 Uiso 1 1 calc R
C34A C 0.6939(6) 0.46559(10) 0.4712(4) 0.0239(11) Uani 1 1 d .
H34A H 0.7690 0.4766 0.5025 0.029 Uiso 1 1 calc R
C35B C 1.1377(5) 0.42191(9) 1.1201(3) 0.0153(10) Uani 1 1 d .
C16D C 1.3431(5) 0.59435(10) 1.3147(3) 0.0182(10) Uani 1 1 d .
C39D C 0.1488(5) 0.70389(9) 0.8951(3) 0.0170(10) Uani 1 1 d .
C44B C 0.8531(5) 0.44685(9) 1.0796(3) 0.0158(10) Uani 1 1 d .
C36B C 1.1392(5) 0.45152(9) 1.1038(3) 0.0172(10) Uani 1 1 d .
C6B C -0.3318(5) 0.35559(10) 0.5327(4) 0.0230(11) Uani 1 1 d .
H6B H -0.4180 0.3481 0.4981 0.028 Uiso 1 1 calc R
C2C C 0.7696(5) 0.55428(9) 0.6987(3) 0.0166(10) Uani 1 1 d .
C17D C 1.0897(5) 0.59502(9) 1.2294(3) 0.0166(10) Uani 1 1 d .
C30B C 1.0099(5) 0.40737(9) 1.0825(3) 0.0154(10) Uani 1 1 d .
C22D C 1.0681(5) 0.59320(10) 1.1371(4) 0.0197(10) Uani 1 1 d .
C24A C 0.0290(5) 0.40124(9) 0.3466(3) 0.0162(10) Uani 1 1 d .
C33D C 0.0146(6) 0.61608(10) 0.7752(4) 0.0242(11) Uani 1 1 d .
H33D H -0.0575 0.6047 0.7427 0.029 Uiso 1 1 calc R
C28C C 0.3303(5) 0.66869(9) 0.5383(3) 0.0171(10) Uani 1 1 d .
C28B C 0.6181(5) 0.39852(10) 0.8497(3) 0.0187(10) Uani 1 1 d .
C19B C 0.2367(5) 0.37443(9) 0.8580(3) 0.0185(10) Uani 1 1 d .
C43C C -0.0393(5) 0.73153(10) 0.5420(4) 0.0201(11) Uani 1 1 d .
H43C H 0.0419 0.7227 0.5767 0.024 Uiso 1 1 calc R
C43D C 0.3386(6) 0.70544(10) 1.0237(4) 0.0216(11) Uani 1 1 d .
H43D H 0.4201 0.6973 1.0605 0.026 Uiso 1 1 calc R
C41B C 0.8033(5) 0.49567(10) 1.1553(4) 0.0227(11) Uani 1 1 d .
H41B H 0.7869 0.5122 1.1826 0.027 Uiso 1 1 calc R
C27D C 0.5979(5) 0.66188(9) 0.9542(3) 0.0160(10) Uani 1 1 d .
C27C C 0.2435(5) 0.68789(9) 0.4920(3) 0.0150(9) Uani 1 1 d .
C18C C 0.5523(5) 0.60857(10) 0.7289(3) 0.0186(10) Uani 1 1 d .
C13B C -0.1463(6) 0.25893(10) 0.7624(4) 0.0268(12) Uani 1 1 d .
H13B H -0.1776 0.2417 0.7781 0.032 Uiso 1 1 calc R
C17B C 0.1249(5) 0.34592(9) 0.7397(3) 0.0169(10) Uani 1 1 d .
C38B C 1.1716(5) 0.45613(11) 1.0052(4) 0.0236(11) Uani 1 1 d .
H38G H 1.2718 0.4487 0.9961 0.035 Uiso 1 1 calc GR
H38H H 1.1713 0.4751 0.9926 0.035 Uiso 1 1 calc GR
H38I H 1.0922 0.4475 0.9646 0.035 Uiso 1 1 calc GR
C8B C -0.2339(5) 0.30911(10) 0.5725(3) 0.0190(10) Uani 1 1 d .
C4B C -0.1866(5) 0.39387(10) 0.5802(4) 0.0239(11) Uani 1 1 d .
H4B H -0.1692 0.4124 0.5771 0.029 Uiso 1 1 calc R
C35C C -0.1332(5) 0.71182(9) 0.2676(4) 0.0183(10) Uani 1 1 d .
C19D C 0.8757(5) 0.62498(9) 1.2201(3) 0.0162(10) Uani 1 1 d .
C3C C 0.8051(5) 0.56430(10) 0.6171(4) 0.0202(10) Uani 1 1 d .
H3C H 0.7422 0.5775 0.5872 0.024 Uiso 1 1 calc R
C44A C 0.2971(5) 0.44276(9) 0.5909(3) 0.0200(10) Uani 1 1 d .
C30C C -0.0130(5) 0.69991(9) 0.3226(3) 0.0167(10) Uani 1 1 d .
C14B C -0.0297(6) 0.27176(10) 0.8149(4) 0.0251(12) Uani 1 1 d .
H14B H 0.0180 0.2634 0.8674 0.030 Uiso 1 1 calc R
C26A C 0.2275(5) 0.41464(10) 0.4613(3) 0.0184(10) Uani 1 1 d .
C2D C 1.1813(5) 0.55508(9) 1.3116(3) 0.0157(10) Uani 1 1 d .
C18A C -0.0872(5) 0.31235(9) 0.2506(3) 0.0158(10) Uani 1 1 d .
C11B C -0.1709(5) 0.29637(9) 0.6610(3) 0.0180(10) Uani 1 1 d .
C15A C -0.2360(5) 0.31612(9) 0.0425(4) 0.0202(10) Uani 1 1 d .
H15A H -0.1567 0.3246 0.0799 0.024 Uiso 1 1 calc R
C15D C 1.3463(5) 0.62183(10) 1.3230(4) 0.0214(11) Uani 1 1 d .
H15D H 1.2618 0.6321 1.2981 0.026 Uiso 1 1 calc R
C7A C -0.5317(5) 0.26399(9) 0.1619(3) 0.0173(10) Uani 1 1 d .
C32D C 0.1416(5) 0.60564(10) 0.8259(4) 0.0229(11) Uani 1 1 d .
H32D H 0.1577 0.5871 0.8273 0.028 Uiso 1 1 calc R
C4C C 0.9305(6) 0.55515(11) 0.5796(4) 0.0278(12) Uani 1 1 d .
H4C H 0.9542 0.5622 0.5240 0.033 Uiso 1 1 calc R
C39A C 0.4032(5) 0.45898(9) 0.6418(3) 0.0201(10) Uani 1 1 d .
C33B C 1.2591(6) 0.38049(11) 1.1693(4) 0.0270(12) Uani 1 1 d .
H33B H 1.3422 0.3715 1.2020 0.032 Uiso 1 1 calc R
C42D C 0.2907(6) 0.73039(11) 1.0450(4) 0.0258(12) Uani 1 1 d .
H42D H 0.3396 0.7394 1.0958 0.031 Uiso 1 1 calc R
C4D C 1.0140(6) 0.52214(10) 1.3601(4) 0.0245(12) Uani 1 1 d .
H4D H 0.9135 0.5159 1.3657 0.029 Uiso 1 1 calc R
C12D C 1.5955(6) 0.59182(12) 1.3914(4) 0.0298(13) Uani 1 1 d .
H12D H 1.6815 0.5817 1.4153 0.036 Uiso 1 1 calc R
C30A C 0.4576(5) 0.44236(9) 0.4657(3) 0.0181(10) Uani 1 1 d .
C42C C -0.1141(6) 0.75243(10) 0.5787(4) 0.0245(11) Uani 1 1 d .
H42C H -0.0870 0.7575 0.6393 0.029 Uiso 1 1 calc R
C23A C 0.0377(5) 0.37524(9) 0.3750(3) 0.0145(9) Uani 1 1 d .
C7D C 1.3088(5) 0.53939(10) 1.3404(3) 0.0201(10) Uani 1 1 d .
C36A C 0.5491(5) 0.46912(9) 0.6068(3) 0.0199(10) Uani 1 1 d .
C33C C -0.0207(6) 0.69598(10) 0.1370(4) 0.0247(11) Uani 1 1 d .
H33C H -0.0228 0.6950 0.0737 0.030 Uiso 1 1 calc R
C42B C 0.6802(5) 0.48108(10) 1.1178(4) 0.0210(11) Uani 1 1 d .
H42B H 0.5792 0.4877 1.1180 0.025 Uiso 1 1 calc R
C37D C -0.0729(5) 0.69957(11) 0.7716(4) 0.0261(12) Uani 1 1 d .
H37J H -0.1058 0.6903 0.7154 0.039 Uiso 1 1 calc GR
H37K H -0.0720 0.7187 0.7607 0.039 Uiso 1 1 calc GR
H37L H -0.1439 0.6956 0.8158 0.039 Uiso 1 1 calc GR
C26C C 0.0858(5) 0.68487(9) 0.4715(3) 0.0150(9) Uani 1 1 d .
C33A C 0.7173(5) 0.45693(10) 0.3860(4) 0.0254(12) Uani 1 1 d .
H33A H 0.8056 0.4623 0.3593 0.031 Uiso 1 1 calc R
C31C C 0.1008(5) 0.68574(10) 0.2841(3) 0.0206(11) Uani 1 1 d .
H31C H 0.1815 0.6776 0.3214 0.025 Uiso 1 1 calc R
C39B C 0.9792(5) 0.46207(10) 1.1147(3) 0.0181(10) Uani 1 1 d .
C11C C 0.6634(5) 0.52708(9) 0.8461(3) 0.0169(9) Uani 1 1 d .
C27A C 0.2335(5) 0.38876(10) 0.4913(3) 0.0182(10) Uani 1 1 d .
C28A C 0.1413(5) 0.36971(9) 0.4487(4) 0.0172(10) Uani 1 1 d .
C14D C 1.4734(6) 0.63396(12) 1.3679(4) 0.0311(13) Uani 1 1 d .
H14D H 1.4759 0.6526 1.3745 0.037 Uiso 1 1 calc R
C42A C 0.1318(6) 0.44300(11) 0.7101(4) 0.0327(13) Uani 1 1 d .
H42A H 0.0397 0.4377 0.7327 0.039 Uiso 1 1 calc R
C34B C 1.2590(5) 0.40794(10) 1.1633(4) 0.0223(11) Uani 1 1 d .
H34B H 1.3455 0.4174 1.1898 0.027 Uiso 1 1 calc R
C14A C -0.2407(6) 0.31870(10) -0.0495(4) 0.0258(12) Uani 1 1 d .
H14A H -0.1660 0.3290 -0.0751 0.031 Uiso 1 1 calc R
C37A C 0.6893(6) 0.46085(10) 0.6716(4) 0.0267(12) Uani 1 1 d .
H37D H 0.6970 0.4415 0.6731 0.040 Uiso 1 1 calc GR
H37E H 0.6776 0.4675 0.7319 0.040 Uiso 1 1 calc GR
H37F H 0.7823 0.4683 0.6510 0.040 Uiso 1 1 calc GR
C8C C 0.8354(5) 0.52808(9) 0.8409(3) 0.0169(10) Uani 1 1 d .
C10B C -0.1226(6) 0.30086(11) 0.5040(4) 0.0230(11) Uani 1 1 d .
H10G H -0.1535 0.3093 0.4462 0.035 Uiso 1 1 calc GR
H10H H -0.1254 0.2816 0.4965 0.035 Uiso 1 1 calc GR
H10I H -0.0184 0.3064 0.5260 0.035 Uiso 1 1 calc GR
C43A C 0.1615(6) 0.43535(11) 0.6256(4) 0.0267(11) Uani 1 1 d .
H43A H 0.0887 0.4249 0.5901 0.032 Uiso 1 1 calc R
C6C C 0.9900(5) 0.52624(10) 0.7046(4) 0.0238(11) Uani 1 1 d .
H6C H 1.0543 0.5130 0.7335 0.029 Uiso 1 1 calc R
C8A C -0.5948(5) 0.27615(10) 0.0713(3) 0.0204(11) Uani 1 1 d .
C3D C 1.0340(5) 0.54634(10) 1.3207(4) 0.0217(11) Uani 1 1 d .
H3D H 0.9480 0.5569 1.3000 0.026 Uiso 1 1 calc R
C14C C 0.3526(5) 0.53120(11) 0.8703(4) 0.0292(12) Uani 1 1 d .
H14C H 0.2477 0.5329 0.8793 0.035 Uiso 1 1 calc R
C40B C 0.9504(5) 0.48629(10) 1.1533(4) 0.0216(11) Uani 1 1 d .
H40B H 1.0340 0.4966 1.1789 0.026 Uiso 1 1 calc R
C11D C 1.4706(5) 0.57902(10) 1.3455(3) 0.0209(11) Uani 1 1 d .
C38D C 0.1994(5) 0.69828(10) 0.7383(4) 0.0195(10) Uani 1 1 d .
H38J H 0.3029 0.6923 0.7597 0.029 Uiso 1 1 calc GR
H38K H 0.1992 0.7175 0.7312 0.029 Uiso 1 1 calc GR
H38L H 0.1664 0.6900 0.6804 0.029 Uiso 1 1 calc GR
C20D C 0.8510(5) 0.62267(9) 1.1273(3) 0.0166(10) Uani 1 1 d .
C6D C 1.2832(6) 0.51528(10) 1.3810(4) 0.0241(11) Uani 1 1 d .
H6D H 1.3680 0.5045 1.4018 0.029 Uiso 1 1 calc R
C31B C 1.0114(5) 0.37992(10) 1.0829(4) 0.0212(11) Uani 1 1 d .
H31B H 0.9277 0.3704 1.0532 0.025 Uiso 1 1 calc R
C2A C -0.4115(5) 0.27711(9) 0.2140(3) 0.0166(10) Uani 1 1 d .
C9B C -0.3944(6) 0.29918(11) 0.5393(4) 0.0273(12) Uani 1 1 d .
H9BA H -0.4671 0.3053 0.5799 0.041 Uiso 1 1 calc GR
H9BB H -0.3944 0.2798 0.5379 0.041 Uiso 1 1 calc GR
H9BC H -0.4245 0.3060 0.4789 0.041 Uiso 1 1 calc GR
C13D C 1.5967(6) 0.61889(13) 1.4030(4) 0.0326(14) Uani 1 1 d .
H13D H 1.6826 0.6272 1.4353 0.039 Uiso 1 1 calc R
C5B C -0.3129(6) 0.38296(11) 0.5330(4) 0.0262(12) Uani 1 1 d .
H5B H -0.3872 0.3939 0.5006 0.031 Uiso 1 1 calc R
C12A C -0.4658(6) 0.29172(10) -0.0648(4) 0.0237(11) Uani 1 1 d .
H12A H -0.5443 0.2832 -0.1026 0.028 Uiso 1 1 calc R
C12C C 0.5965(5) 0.51036(10) 0.9044(4) 0.0225(11) Uani 1 1 d .
H12C H 0.6577 0.4973 0.9364 0.027 Uiso 1 1 calc R
C16A C -0.3454(5) 0.30126(9) 0.0816(3) 0.0164(10) Uani 1 1 d .
C41C C -0.2283(6) 0.76581(10) 0.5264(4) 0.0283(12) Uani 1 1 d .
H41C H -0.2774 0.7805 0.5506 0.034 Uiso 1 1 calc R
C40C C -0.2712(6) 0.75800(11) 0.4395(4) 0.0283(12) Uani 1 1 d .
H40C H -0.3486 0.7676 0.4042 0.034 Uiso 1 1 calc R
C22C C 0.4425(5) 0.57847(9) 0.6190(3) 0.0181(10) Uani 1 1 d .
C39C C -0.2027(5) 0.73613(10) 0.4018(4) 0.0194(11) Uani 1 1 d .
C41D C 0.1718(6) 0.74223(10) 0.9924(4) 0.0281(12) Uani 1 1 d .
H41D H 0.1378 0.7594 1.0070 0.034 Uiso 1 1 calc R
C36C C -0.2642(5) 0.72431(10) 0.3126(4) 0.0207(11) Uani 1 1 d .
C6A C -0.5975(5) 0.24257(10) 0.1997(4) 0.0248(12) Uani 1 1 d .
H6A H -0.6754 0.2330 0.1646 0.030 Uiso 1 1 calc R
C18D C 0.9893(5) 0.61132(9) 1.2704(3) 0.0173(10) Uani 1 1 d .
C31A C 0.4801(5) 0.43311(10) 0.3798(3) 0.0201(10) Uani 1 1 d .
H31A H 0.4063 0.4218 0.3485 0.024 Uiso 1 1 calc R
C10C C 0.8966(5) 0.55065(10) 0.9045(3) 0.0214(10) Uani 1 1 d .
H10A H 1.0071 0.5525 0.9025 0.032 Uiso 1 1 calc GR
H10B H 0.8759 0.5465 0.9658 0.032 Uiso 1 1 calc GR
H10C H 0.8454 0.5672 0.8853 0.032 Uiso 1 1 calc GR
C15B C 0.0180(5) 0.29660(9) 0.7918(4) 0.0204(11) Uani 1 1 d .
H15B H 0.0981 0.3053 0.8280 0.024 Uiso 1 1 calc R
C41A C 0.2372(6) 0.45859(11) 0.7626(4) 0.0325(13) Uani 1 1 d .
H41A H 0.2188 0.4638 0.8213 0.039 Uiso 1 1 calc R
C13A C -0.3558(6) 0.30611(10) -0.1038(4) 0.0258(12) Uani 1 1 d .
H13A H -0.3596 0.3073 -0.1672 0.031 Uiso 1 1 calc R
C44C C -0.0834(5) 0.72367(9) 0.4547(3) 0.0174(10) Uani 1 1 d .
C17C C 0.5450(5) 0.58299(9) 0.6950(3) 0.0171(10) Uani 1 1 d .
C5D C 1.1384(6) 0.50682(10) 1.3916(4) 0.0265(12) Uani 1 1 d .
H5D H 1.1235 0.4905 1.4205 0.032 Uiso 1 1 calc R
C16C C 0.5691(5) 0.54574(9) 0.7980(3) 0.0188(10) Uani 1 1 d .
C9C C 0.9144(5) 0.50237(10) 0.8730(4) 0.0257(12) Uani 1 1 d .
H9CA H 0.8704 0.4876 0.8365 0.038 Uiso 1 1 calc GR
H9CB H 0.8994 0.4993 0.9359 0.038 Uiso 1 1 calc GR
H9CC H 1.0241 0.5037 0.8671 0.038 Uiso 1 1 calc GR
C4A C -0.4389(6) 0.24791(10) 0.3377(4) 0.0269(12) Uani 1 1 d .
H4A H -0.4091 0.2426 0.3978 0.032 Uiso 1 1 calc R
C12B C -0.2158(5) 0.27127(10) 0.6877(4) 0.0219(11) Uani 1 1 d .
H12B H -0.2973 0.2625 0.6528 0.026 Uiso 1 1 calc R
C37B C 1.2635(6) 0.46584(11) 1.1653(4) 0.0277(12) Uani 1 1 d .
H37G H 1.2437 0.4636 1.2279 0.042 Uiso 1 1 calc GR
H37H H 1.2624 0.4847 1.1504 0.042 Uiso 1 1 calc GR
H37I H 1.3638 0.4584 1.1570 0.042 Uiso 1 1 calc GR
C10A C -0.7084(6) 0.29842(11) 0.0913(4) 0.0293(13) Uani 1 1 d .
H10D H -0.6548 0.3116 0.1308 0.044 Uiso 1 1 calc GR
H10E H -0.7925 0.2908 0.1208 0.044 Uiso 1 1 calc GR
H10F H -0.7495 0.3068 0.0350 0.044 Uiso 1 1 calc GR
C8D C 1.4659(5) 0.54950(10) 1.3227(4) 0.0246(12) Uani 1 1 d .
C16B C -0.0526(5) 0.30887(9) 0.7147(3) 0.0177(10) Uani 1 1 d .
C13C C 0.4433(6) 0.51223(12) 0.9170(4) 0.0297(13) Uani 1 1 d .
H13C H 0.4005 0.5006 0.9574 0.036 Uiso 1 1 calc R
C38C C -0.3768(6) 0.70192(11) 0.3305(4) 0.0306(13) Uani 1 1 d .
H38A H -0.4144 0.6934 0.2736 0.046 Uiso 1 1 calc GR
H38B H -0.4632 0.7093 0.3583 0.046 Uiso 1 1 calc GR
H38C H -0.3240 0.6888 0.3708 0.046 Uiso 1 1 calc GR
C10D C 1.4841(6) 0.54654(11) 1.2219(4) 0.0316(13) Uani 1 1 d .
H10J H 1.4825 0.5278 1.2059 0.047 Uiso 1 1 calc GR
H10K H 1.5816 0.5543 1.2094 0.047 Uiso 1 1 calc GR
H10L H 1.3998 0.5556 1.1865 0.047 Uiso 1 1 calc GR
C38A C 0.5410(7) 0.49965(10) 0.6034(4) 0.0298(13) Uani 1 1 d .
H38D H 0.6356 0.5066 0.5834 0.045 Uiso 1 1 calc GR
H38E H 0.5288 0.5065 0.6633 0.045 Uiso 1 1 calc GR
H38F H 0.4536 0.5051 0.5614 0.045 Uiso 1 1 calc GR
C5C C 1.0221(6) 0.53592(12) 0.6219(4) 0.0316(13) Uani 1 1 d .
H5C H 1.1071 0.5293 0.5947 0.038 Uiso 1 1 calc R
C9A C -0.6810(6) 0.25574(12) 0.0105(4) 0.0308(13) Uani 1 1 d .
H9AA H -0.7181 0.2640 -0.0468 0.046 Uiso 1 1 calc GR
H9AB H -0.7681 0.2490 0.0394 0.046 Uiso 1 1 calc GR
H9AC H -0.6122 0.2411 -0.0001 0.046 Uiso 1 1 calc GR
C5A C -0.5543(6) 0.23452(11) 0.2867(4) 0.0305(13) Uani 1 1 d .
H5A H -0.6034 0.2199 0.3112 0.037 Uiso 1 1 calc R
C40A C 0.3694(6) 0.46635(11) 0.7272(4) 0.0306(12) Uani 1 1 d .
H40A H 0.4404 0.4772 0.7627 0.037 Uiso 1 1 calc R
C37C C -0.3518(6) 0.74481(12) 0.2496(4) 0.0313(13) Uani 1 1 d .
H37A H -0.2825 0.7592 0.2374 0.047 Uiso 1 1 calc GR
H37B H -0.4378 0.7519 0.2786 0.047 Uiso 1 1 calc GR
H37C H -0.3905 0.7362 0.1932 0.047 Uiso 1 1 calc GR
C9D C 1.5964(6) 0.53448(12) 1.3763(5) 0.0368(15) Uani 1 1 d .
H9DA H 1.5900 0.5370 1.4406 0.055 Uiso 1 1 calc GR
H9DB H 1.6947 0.5412 1.3608 0.055 Uiso 1 1 calc GR
H9DC H 1.5880 0.5156 1.3619 0.055 Uiso 1 1 calc GR
C15C C 0.4159(5) 0.54759(10) 0.8106(4) 0.0267(12) Uani 1 1 d .
H15C H 0.3533 0.5603 0.7777 0.032 Uiso 1 1 calc R

loop_
_atom_site_aniso_label
_atom_site_aniso_U_11
_atom_site_aniso_U_22
_atom_site_aniso_U_33
_atom_site_aniso_U_23
_atom_site_aniso_U_13
_atom_site_aniso_U_12
F24C 0.0243(14) 0.0124(14) 0.0232(17) 0.0043(12) 0.0033(12) -0.0025(11)
F21A 0.0250(14) 0.0145(14) 0.0265(17) -0.0062(12) 0.0063(12) 0.0026(11)
F28A 0.0258(14) 0.0116(14) 0.0261(17) 0.0067(12) -0.0037(12) -0.0060(11)
F22A 0.0148(13) 0.0243(16) 0.0349(19) -0.0039(14) -0.0040(12) 0.0016(11)
F24B 0.0278(15) 0.0279(16) 0.0156(16) 0.0007(12) 0.0072(12) -0.0117(12)
F24A 0.0227(13) 0.0180(14) 0.0179(16) 0.0023(12) 0.0001(11) -0.0015(11)
F18B 0.0162(13) 0.0297(16) 0.0301(19) -0.0054(14) 0.0085(12) -0.0014(11)
F21B 0.0162(13) 0.0320(16) 0.0178(16) 0.0000(13) 0.0040(11) 0.0006(11)
F19D 0.0225(14) 0.0244(15) 0.0169(16) -0.0028(12) 0.0036(11) 0.0107(11)
F21C 0.0284(15) 0.0210(15) 0.0160(16) -0.0027(12) -0.0045(12) 0.0044(12)
F27B 0.0273(15) 0.0294(17) 0.0215(17) 0.0080(13) 0.0025(12) -0.0120(12)
F19B 0.0258(14) 0.0282(16) 0.0198(17) -0.0123(13) 0.0053(12) -0.0034(12)
F28D 0.0170(13) 0.0299(16) 0.0182(16) 0.0028(12) 0.0045(11) -0.0033(11)
F27D 0.0236(14) 0.0230(15) 0.0197(16) 0.0071(12) 0.0030(12) -0.0017(11)
F19A 0.0132(13) 0.0226(15) 0.0281(18) -0.0035(13) 0.0008(11) 0.0010(10)
F25C 0.0172(13) 0.0228(16) 0.0301(18) 0.0035(13) -0.0053(12) -0.0009(11)
F25D 0.0160(13) 0.0300(16) 0.0271(18) 0.0066(13) 0.0068(11) -0.0012(11)
F18C 0.0220(14) 0.0268(16) 0.0218(17) -0.0035(13) -0.0067(12) 0.0061(11)
F28C 0.0171(13) 0.0210(15) 0.0267(17) 0.0029(12) 0.0032(11) 0.0020(11)
F21D 0.0314(15) 0.0285(16) 0.0142(16) -0.0070(12) 0.0004(12) 0.0065(12)
F24D 0.0265(14) 0.0281(16) 0.0224(17) 0.0117(13) 0.0063(12) 0.0006(12)
F18A 0.0240(14) 0.0128(14) 0.0303(18) -0.0069(12) 0.0048(12) 0.0019(11)
F25B 0.0254(14) 0.0303(17) 0.0123(16) 0.0011(12) 0.0012(11) -0.0069(12)
F19C 0.0288(14) 0.0145(14) 0.0231(17) -0.0065(12) -0.0015(12) 0.0056(11)
F27A 0.0210(14) 0.0276(16) 0.0250(18) 0.0022(13) -0.0052(12) -0.0050(12)
F27C 0.0300(15) 0.0133(14) 0.0246(17) 0.0063(12) 0.0066(12) -0.0019(11)
F25A 0.0341(15) 0.0105(13) 0.0262(17) 0.0012(12) 0.0017(12) -0.0031(11)
F28B 0.0297(15) 0.0336(18) 0.0122(16) 0.0035(13) -0.0010(12) -0.0125(13)
F22D 0.0297(15) 0.0287(17) 0.0215(17) -0.0072(13) 0.0043(12) 0.0124(12)
F18D 0.0267(14) 0.0286(16) 0.0149(16) 0.0010(13) 0.0021(12) 0.0076(12)
F22B 0.0284(15) 0.0205(15) 0.0182(16) -0.0080(12) 0.0017(12) 0.0033(12)
F22C 0.0358(16) 0.0126(14) 0.0298(19) -0.0025(12) -0.0010(13) 0.0056(12)
N29D 0.0177(18) 0.014(2) 0.015(2) -0.0009(16) -0.0022(16) 0.0010(15)
N1D 0.0175(19) 0.015(2) 0.020(2) 0.0009(17) 0.0011(16) 0.0020(15)
N29B 0.0154(18) 0.0108(19) 0.017(2) -0.0015(16) -0.0018(15) -0.0006(14)
N29A 0.023(2) 0.024(2) 0.018(2) -0.0060(18) 0.0029(17) -0.0123(17)
N1B 0.0149(18) 0.013(2) 0.019(2) 0.0016(16) -0.0030(16) -0.0029(14)
N1A 0.022(2) 0.018(2) 0.012(2) 0.0011(17) -0.0009(16) -0.0083(16)
N29C 0.023(2) 0.013(2) 0.014(2) 0.0032(16) 0.0000(16) 0.0087(15)
N1C 0.0194(19) 0.015(2) 0.020(2) 0.0066(17) 0.0050(16) 0.0069(15)
C19A 0.013(2) 0.015(2) 0.016(3) 0.0010(19) 0.0019(18) -0.0008(17)
C21A 0.020(2) 0.015(2) 0.011(3) -0.0013(19) 0.0019(19) 0.0027(18)
C22A 0.012(2) 0.018(2) 0.020(3) 0.001(2) -0.0018(18) -0.0028(17)
C35D 0.018(2) 0.016(2) 0.012(2) -0.0006(18) 0.0073(18) 0.0039(17)
C20A 0.017(2) 0.013(2) 0.010(2) 0.0011(18) 0.0003(18) -0.0034(17)
C2B 0.019(2) 0.012(2) 0.014(2) -0.0005(18) 0.0078(18) 0.0006(17)
C24D 0.023(2) 0.018(2) 0.015(3) 0.005(2) 0.0044(19) 0.0009(19)
C20B 0.016(2) 0.013(2) 0.016(3) -0.0015(19) 0.0008(18) -0.0045(17)
C21B 0.017(2) 0.019(3) 0.016(3) 0.004(2) 0.0053(19) 0.0011(18)
C19C 0.021(2) 0.014(2) 0.017(3) -0.0013(19) 0.0030(19) 0.0046(18)
C26B 0.017(2) 0.013(2) 0.016(3) -0.0013(19) 0.0006(18) -0.0015(17)
C44D 0.020(2) 0.017(2) 0.014(3) -0.0011(19) 0.0033(19) -0.0025(18)
C21C 0.021(2) 0.016(2) 0.014(3) 0.0009(19) 0.0006(19) 0.0043(18)
C20C 0.022(2) 0.014(2) 0.014(3) 0.0033(19) 0.0056(19) 0.0065(18)
C24B 0.018(2) 0.016(2) 0.015(3) 0.0003(19) 0.0046(18) -0.0054(18)
C18B 0.017(2) 0.017(2) 0.017(3) -0.0007(19) 0.0046(18) -0.0009(18)
C22B 0.025(2) 0.010(2) 0.012(3) -0.0016(19) -0.0027(19) 0.0039(18)
C30D 0.015(2) 0.015(2) 0.018(3) 0.0005(19) 0.0029(18) -0.0004(17)
C27B 0.013(2) 0.017(2) 0.025(3) 0.006(2) 0.0043(19) -0.0036(17)
C21D 0.020(2) 0.024(3) 0.009(2) -0.0021(19) 0.0003(18) 0.0024(19)
C40D 0.028(3) 0.012(2) 0.024(3) 0.005(2) 0.013(2) 0.0034(19)
C25C 0.017(2) 0.017(2) 0.011(2) -0.0031(19) 0.0020(18) 0.0016(18)
C7C 0.014(2) 0.017(2) 0.018(3) -0.0004(19) -0.0005(18) -0.0012(17)
C32C 0.032(3) 0.013(2) 0.029(3) 0.001(2) 0.010(2) 0.002(2)
C26D 0.017(2) 0.014(2) 0.018(3) -0.0012(19) 0.0013(19) 0.0021(17)
C25D 0.013(2) 0.021(3) 0.020(3) 0.000(2) 0.0055(19) -0.0004(18)
C35A 0.022(2) 0.008(2) 0.019(3) 0.0020(18) 0.0010(19) -0.0014(17)
C28D 0.014(2) 0.015(2) 0.018(3) -0.0013(19) 0.0062(18) -0.0025(17)
C3B 0.026(3) 0.017(2) 0.020(3) -0.002(2) 0.007(2) 0.000(2)
C11A 0.018(2) 0.013(2) 0.019(3) -0.0013(19) -0.0002(19) 0.0026(18)
C24C 0.018(2) 0.012(2) 0.018(3) -0.0004(19) 0.0031(19) -0.0009(18)
C23B 0.020(2) 0.019(2) 0.013(3) -0.0008(19) 0.0041(18) -0.0035(18)
C25B 0.022(2) 0.020(3) 0.010(2) 0.0018(19) 0.0034(18) 0.0009(19)
C17A 0.018(2) 0.015(2) 0.015(3) 0.0006(19) 0.0002(18) -0.0057(17)
C36D 0.016(2) 0.017(2) 0.016(3) 0.004(2) 0.0052(18) 0.0046(17)
C23D 0.020(2) 0.021(3) 0.013(3) -0.002(2) 0.0012(18) 0.0023(18)
C31D 0.016(2) 0.018(2) 0.019(3) 0.001(2) 0.0055(18) 0.0016(18)
C3A 0.026(2) 0.016(2) 0.017(3) -0.002(2) 0.007(2) -0.0045(19)
C25A 0.025(2) 0.014(2) 0.017(3) 0.0018(19) 0.006(2) -0.0002(18)
C32B 0.034(3) 0.018(3) 0.027(3) 0.009(2) 0.015(2) 0.011(2)
C23C 0.021(2) 0.014(2) 0.012(2) -0.0010(18) 0.0030(18) 0.0043(18)
C7B 0.015(2) 0.022(3) 0.018(3) -0.002(2) 0.0065(19) 0.0003(18)
C34C 0.024(2) 0.018(3) 0.025(3) 0.005(2) 0.001(2) 0.000(2)
C43B 0.012(2) 0.017(2) 0.023(3) 0.002(2) -0.0003(19) -0.0013(18)
C34D 0.015(2) 0.026(3) 0.020(3) 0.001(2) 0.0018(19) -0.0021(19)
C32A 0.026(2) 0.020(3) 0.020(3) 0.003(2) 0.007(2) 0.0019(19)
C34A 0.024(2) 0.020(3) 0.027(3) 0.000(2) 0.001(2) -0.0086(19)
C35B 0.015(2) 0.018(2) 0.013(2) 0.0014(19) 0.0055(18) 0.0016(17)
C16D 0.018(2) 0.021(3) 0.015(3) 0.002(2) 0.0035(19) -0.0018(19)
C39D 0.020(2) 0.013(2) 0.020(3) 0.0030(19) 0.0084(19) 0.0009(17)
C44B 0.020(2) 0.015(2) 0.013(2) 0.0012(19) 0.0018(18) 0.0000(18)
C36B 0.013(2) 0.017(2) 0.021(3) 0.001(2) -0.0001(18) -0.0002(17)
C6B 0.021(2) 0.027(3) 0.021(3) 0.002(2) 0.003(2) 0.000(2)
C2C 0.017(2) 0.014(2) 0.019(3) -0.0008(19) 0.0019(18) -0.0001(17)
C17D 0.016(2) 0.014(2) 0.020(3) 0.001(2) 0.0017(19) 0.0011(17)
C30B 0.018(2) 0.018(2) 0.011(2) 0.0064(19) 0.0064(18) 0.0044(18)
C22D 0.018(2) 0.018(2) 0.023(3) -0.004(2) 0.0034(19) 0.0025(18)
C24A 0.019(2) 0.016(2) 0.013(3) 0.0014(19) 0.0002(18) -0.0012(18)
C33D 0.026(3) 0.028(3) 0.019(3) -0.005(2) 0.005(2) -0.010(2)
C28C 0.018(2) 0.018(2) 0.016(3) -0.005(2) 0.0044(19) 0.0003(18)
C28B 0.022(2) 0.024(3) 0.010(3) 0.004(2) 0.0017(19) -0.0038(19)
C19B 0.021(2) 0.017(2) 0.019(3) -0.005(2) 0.0064(19) -0.0058(18)
C43C 0.024(2) 0.016(2) 0.021(3) 0.003(2) 0.005(2) 0.0051(19)
C43D 0.025(2) 0.017(3) 0.024(3) -0.001(2) 0.004(2) -0.0027(19)
C41B 0.025(3) 0.017(3) 0.026(3) -0.003(2) 0.005(2) 0.003(2)
C27D 0.021(2) 0.018(2) 0.010(2) 0.0032(19) 0.0042(18) -0.0019(18)
C27C 0.019(2) 0.011(2) 0.015(3) 0.0003(19) 0.0031(18) -0.0017(17)
C18C 0.019(2) 0.022(3) 0.014(3) -0.003(2) 0.0013(19) 0.0069(19)
C13B 0.037(3) 0.015(3) 0.029(3) 0.007(2) 0.010(2) -0.001(2)
C17B 0.020(2) 0.011(2) 0.019(3) 0.0005(19) -0.0022(19) -0.0022(18)
C38B 0.018(2) 0.027(3) 0.026(3) 0.004(2) 0.004(2) -0.002(2)
C8B 0.018(2) 0.020(3) 0.019(3) -0.001(2) 0.0017(19) -0.0048(19)
C4B 0.028(3) 0.017(3) 0.028(3) 0.001(2) 0.010(2) 0.004(2)
C35C 0.019(2) 0.012(2) 0.023(3) 0.006(2) -0.001(2) -0.0039(18)
C19D 0.020(2) 0.013(2) 0.016(3) -0.0046(19) 0.0069(19) 0.0026(18)
C3C 0.022(2) 0.018(2) 0.020(3) 0.001(2) 0.001(2) -0.0036(19)
C44A 0.025(2) 0.018(2) 0.016(3) -0.0037(19) 0.0006(19) -0.0020(19)
C30C 0.024(2) 0.011(2) 0.016(3) 0.0043(19) 0.0054(19) 0.0003(18)
C14B 0.035(3) 0.019(3) 0.023(3) 0.008(2) 0.011(2) 0.007(2)
C26A 0.021(2) 0.020(3) 0.014(3) -0.006(2) 0.0038(19) -0.0061(19)
C2D 0.018(2) 0.014(2) 0.014(3) -0.0006(19) 0.0001(18) 0.0006(18)
C18A 0.022(2) 0.011(2) 0.016(3) -0.0026(19) 0.0060(19) 0.0023(17)
C11B 0.018(2) 0.020(3) 0.017(3) 0.000(2) 0.0074(19) -0.0024(18)
C15A 0.027(2) 0.013(2) 0.021(3) -0.003(2) 0.002(2) -0.0011(19)
C15D 0.023(2) 0.021(3) 0.022(3) -0.003(2) 0.009(2) -0.003(2)
C7A 0.021(2) 0.013(2) 0.019(3) -0.005(2) 0.0056(19) -0.0019(18)
C32D 0.031(3) 0.018(3) 0.023(3) -0.002(2) 0.016(2) -0.004(2)
C4C 0.026(3) 0.034(3) 0.023(3) 0.005(2) 0.003(2) -0.001(2)
C39A 0.026(2) 0.016(2) 0.017(3) -0.0020(19) -0.0021(19) -0.0024(19)
C33B 0.028(3) 0.031(3) 0.022(3) 0.005(2) 0.003(2) 0.017(2)
C42D 0.032(3) 0.021(3) 0.025(3) -0.007(2) 0.007(2) -0.008(2)
C4D 0.023(2) 0.021(3) 0.030(3) -0.007(2) 0.002(2) -0.005(2)
C12D 0.020(2) 0.045(4) 0.024(3) 0.003(3) 0.002(2) -0.008(2)
C30A 0.018(2) 0.018(2) 0.018(3) 0.004(2) -0.0005(18) -0.0022(18)
C42C 0.034(3) 0.018(3) 0.024(3) -0.001(2) 0.015(2) 0.002(2)
C23A 0.017(2) 0.012(2) 0.015(3) -0.0010(18) 0.0042(18) -0.0055(17)
C7D 0.025(2) 0.017(2) 0.019(3) -0.003(2) 0.004(2) 0.0037(19)
C36A 0.027(2) 0.009(2) 0.022(3) -0.0008(19) -0.002(2) -0.0045(18)
C33C 0.043(3) 0.016(3) 0.015(3) -0.002(2) 0.004(2) -0.008(2)
C42B 0.020(2) 0.018(3) 0.025(3) 0.003(2) 0.005(2) 0.0045(19)
C37D 0.020(2) 0.030(3) 0.028(3) 0.004(2) 0.003(2) 0.008(2)
C26C 0.023(2) 0.011(2) 0.011(2) 0.0026(18) 0.0030(18) 0.0069(18)
C33A 0.019(2) 0.028(3) 0.030(3) 0.006(2) 0.009(2) 0.001(2)
C31C 0.027(2) 0.019(3) 0.017(3) -0.002(2) 0.004(2) 0.007(2)
C39B 0.014(2) 0.025(3) 0.016(3) 0.003(2) 0.0034(18) -0.0029(18)
C11C 0.017(2) 0.016(2) 0.017(3) 0.0014(19) -0.0012(18) 0.0002(17)
C27A 0.018(2) 0.021(3) 0.015(3) -0.001(2) -0.0005(19) -0.0056(19)
C28A 0.022(2) 0.008(2) 0.021(3) 0.0036(19) 0.005(2) -0.0020(17)
C14D 0.039(3) 0.029(3) 0.029(3) -0.006(3) 0.018(2) -0.013(2)
C42A 0.034(3) 0.037(3) 0.030(3) -0.003(3) 0.013(2) -0.007(2)
C34B 0.018(2) 0.030(3) 0.020(3) 0.000(2) 0.0033(19) 0.002(2)
C14A 0.041(3) 0.015(3) 0.023(3) 0.003(2) 0.011(2) -0.004(2)
C37A 0.029(3) 0.028(3) 0.022(3) 0.002(2) -0.002(2) -0.009(2)
C8C 0.018(2) 0.017(2) 0.015(3) 0.0018(19) -0.0001(18) 0.0026(18)
C10B 0.027(3) 0.025(3) 0.018(3) -0.003(2) 0.007(2) -0.004(2)
C43A 0.029(3) 0.030(3) 0.022(3) -0.002(2) 0.006(2) -0.006(2)
C6C 0.022(2) 0.024(3) 0.025(3) -0.003(2) 0.000(2) 0.008(2)
C8A 0.015(2) 0.026(3) 0.020(3) -0.009(2) -0.0006(19) -0.0003(19)
C3D 0.016(2) 0.020(3) 0.029(3) -0.005(2) -0.002(2) 0.0008(19)
C14C 0.016(2) 0.042(3) 0.030(3) 0.001(3) 0.005(2) 0.000(2)
C40B 0.020(2) 0.023(3) 0.023(3) -0.003(2) 0.002(2) -0.0069(19)
C11D 0.020(2) 0.027(3) 0.016(3) 0.006(2) 0.0029(19) -0.0008(19)
C38D 0.019(2) 0.017(2) 0.024(3) 0.005(2) 0.007(2) 0.0005(19)
C20D 0.018(2) 0.011(2) 0.021(3) 0.0030(19) 0.0040(19) 0.0025(17)
C6D 0.026(3) 0.019(3) 0.026(3) 0.000(2) 0.000(2) 0.004(2)
C31B 0.022(2) 0.017(3) 0.026(3) 0.001(2) 0.009(2) 0.0056(19)
C2A 0.020(2) 0.013(2) 0.017(3) -0.0013(19) 0.0042(19) -0.0029(18)
C9B 0.024(3) 0.028(3) 0.030(3) -0.004(2) 0.003(2) -0.005(2)
C13D 0.026(3) 0.051(4) 0.022(3) -0.007(3) 0.005(2) -0.016(3)
C5B 0.026(3) 0.026(3) 0.026(3) 0.007(2) 0.006(2) 0.006(2)
C12A 0.030(3) 0.021(3) 0.018(3) -0.008(2) -0.004(2) 0.004(2)
C12C 0.025(2) 0.021(3) 0.020(3) 0.005(2) -0.003(2) 0.001(2)
C16A 0.022(2) 0.013(2) 0.014(3) -0.0018(19) 0.0018(19) 0.0018(18)
C41C 0.035(3) 0.017(3) 0.036(4) 0.003(2) 0.018(2) 0.012(2)
C40C 0.025(3) 0.026(3) 0.035(4) 0.008(3) 0.011(2) 0.010(2)
C22C 0.024(2) 0.012(2) 0.019(3) -0.0014(19) 0.002(2) 0.0037(18)
C39C 0.018(2) 0.017(2) 0.025(3) 0.010(2) 0.006(2) 0.0058(18)
C41D 0.039(3) 0.014(3) 0.034(3) -0.004(2) 0.019(2) 0.002(2)
C36C 0.018(2) 0.022(3) 0.021(3) 0.008(2) 0.002(2) 0.0048(19)
C6A 0.022(2) 0.022(3) 0.032(3) -0.005(2) 0.005(2) -0.011(2)
C18D 0.022(2) 0.016(2) 0.015(3) 0.0022(19) 0.0029(19) 0.0016(19)
C31A 0.022(2) 0.020(3) 0.018(3) 0.001(2) 0.0015(19) -0.0020(19)
C10C 0.022(2) 0.023(3) 0.019(3) -0.002(2) -0.0006(19) -0.0050(19)
C15B 0.021(2) 0.018(3) 0.022(3) 0.001(2) 0.003(2) 0.0013(19)
C41A 0.039(3) 0.039(3) 0.021(3) -0.012(2) 0.007(2) 0.001(2)
C13A 0.043(3) 0.019(3) 0.016(3) 0.003(2) 0.006(2) 0.007(2)
C44C 0.020(2) 0.015(2) 0.020(3) 0.005(2) 0.0096(19) 0.0025(18)
C17C 0.019(2) 0.014(2) 0.019(3) 0.0023(19) 0.0033(19) 0.0040(17)
C5D 0.039(3) 0.017(3) 0.023(3) -0.001(2) 0.001(2) -0.004(2)
C16C 0.021(2) 0.020(2) 0.015(3) 0.001(2) 0.0007(18) 0.0018(18)
C9C 0.021(2) 0.026(3) 0.029(3) 0.003(2) 0.000(2) 0.002(2)
C4A 0.039(3) 0.023(3) 0.020(3) 0.002(2) 0.009(2) 0.004(2)
C12B 0.021(2) 0.018(3) 0.028(3) -0.005(2) 0.007(2) -0.0077(19)
C37B 0.020(2) 0.032(3) 0.030(3) 0.003(2) -0.003(2) -0.004(2)
C10A 0.018(2) 0.039(3) 0.031(3) -0.003(3) 0.002(2) 0.008(2)
C8D 0.020(2) 0.024(3) 0.029(3) 0.004(2) 0.004(2) 0.010(2)
C16B 0.019(2) 0.011(2) 0.023(3) 0.002(2) 0.0058(19) -0.0006(18)
C13C 0.025(3) 0.040(3) 0.025(3) 0.007(3) 0.006(2) -0.011(2)
C38C 0.025(3) 0.030(3) 0.037(4) 0.008(3) 0.004(2) -0.004(2)
C10D 0.029(3) 0.029(3) 0.039(4) -0.006(3) 0.016(2) 0.006(2)
C38A 0.050(3) 0.018(3) 0.021(3) -0.002(2) 0.000(2) 0.002(2)
C5C 0.022(3) 0.046(4) 0.028(3) -0.006(3) 0.008(2) 0.007(2)
C9A 0.023(3) 0.041(3) 0.028(3) -0.012(3) 0.002(2) -0.012(2)
C5A 0.032(3) 0.021(3) 0.041(4) 0.001(2) 0.013(3) -0.006(2)
C40A 0.040(3) 0.026(3) 0.026(3) -0.009(2) 0.001(2) 0.000(2)
C37C 0.028(3) 0.035(3) 0.030(3) 0.014(3) 0.002(2) 0.009(2)
C9D 0.023(3) 0.032(3) 0.056(4) 0.016(3) 0.003(3) 0.006(2)
C15C 0.021(2) 0.029(3) 0.030(3) 0.005(2) 0.000(2) 0.007(2)

loop_
_atom_type_symbol
_atom_type_description
_atom_type_scat_dispersion_real
_atom_type_scat_dispersion_imag
_atom_type_scat_source
C C 0.0033 0.0016 'International Tables Vol C Tables 4.2.6.8 and 6.1.1.4'
H H 0.0000 0.0000 'International Tables Vol C Tables 4.2.6.8 and 6.1.1.4'
F F 0.0171 0.0103 'International Tables Vol C Tables 4.2.6.8 and 6.1.1.4'
N N 0.0061 0.0033 'International Tables Vol C Tables 4.2.6.8 and 6.1.1.4'

loop_
_exptl_crystal_face_index_h
_exptl_crystal_face_index_k
_exptl_crystal_face_index_l
_exptl_crystal_face_perp_dist
0 1 0 0.0214
0 3 -5 0.1126
0 -1 1 0.1556
5 -4 -5 0.1835
-5 3 5 0.1656
0 -1 0 0.0313

loop_
_geom_angle_atom_site_label_1
_geom_angle_atom_site_label_2
_geom_angle_atom_site_label_3
_geom_angle
C44D N29D C30D 120.4(4)
C44D N29D C26D 118.2(4)
C26D N29D C30D 118.8(4)
C17D N1D C16D 118.8(4)
C2D N1D C16D 118.7(4)
C2D N1D C17D 120.1(4)
C44B N29B C26B 119.4(3)
C44B N29B C30B 117.6(4)
C30B N29B C26B 119.8(4)
C44A N29A C26A 118.7(4)
C44A N29A C30A 121.3(4)
C30A N29A C26A 119.2(4)
C17B N1B C2B 118.6(4)
C16B N1B C2B 119.5(4)
C16B N1B C17B 118.8(4)
C17A N1A C16A 118.9(4)
C2A N1A C17A 120.3(4)
C2A N1A C16A 120.6(4)
C30C N29C C26C 118.7(4)
C30C N29C C44C 120.8(4)
C44C N29C C26C 120.4(4)
C2C N1C C16C 120.1(4)
C17C N1C C2C 118.9(4)
C17C N1C C16C 117.7(4)
F19A C19A C20A 119.8(4)
F19A C19A C18A 118.6(4)
C18A C19A C20A 121.5(4)
F21A C21A C22A 117.4(4)
F21A C21A C20A 120.7(4)
C20A C21A C22A 122.0(4)
F22A C22A C21A 119.1(4)
F22A C22A C17A 119.4(4)
C21A C22A C17A 121.4(4)
C30D C35D C36D 119.8(4)
C34D C35D C30D 116.9(4)
C34D C35D C36D 123.1(4)
C19A C20A C23A 121.9(4)
C21A C20A C19A 116.4(4)
C21A C20A C23A 121.7(4)
C3B C2B N1B 120.7(4)
C7B C2B N1B 118.5(4)
C7B C2B C3B 120.7(4)
F24D C24D C25D 118.8(4)
F24D C24D C23D 119.3(4)
C25D C24D C23D 121.9(5)
C21B C20B C23B 124.0(4)
C21B C20B C19B 117.2(4)
C19B C20B C23B 118.8(4)
F21B C21B C20B 119.6(4)
F21B C21B C22B 119.0(4)
C22B C21B C20B 121.4(4)
F19C C19C C20C 119.3(4)
F19C C19C C18C 118.4(4)
C18C C19C C20C 122.3(4)
C27B C26B N29B 119.8(4)
C25B C26B N29B 122.6(4)
C25B C26B C27B 117.5(4)
C39D C44D N29D 119.3(4)
C43D C44D N29D 121.0(4)
C43D C44D C39D 119.7(4)
F21C C21C C20C 119.3(4)
F21C C21C C22C 119.0(4)
C22C C21C C20C 121.7(4)
C19C C20C C21C 115.9(4)
C19C C20C C23C 123.3(4)
C21C C20C C23C 120.8(4)
F24B C24B C23B 118.8(4)
F24B C24B C25B 119.6(4)
C25B C24B C23B 121.6(4)
F18B C18B C19B 119.7(4)
F18B C18B C17B 119.2(4)
C19B C18B C17B 121.0(4)
F22B C22B C21B 118.7(4)
F22B C22B C17B 119.6(4)
C21B C22B C17B 121.7(4)
C35D C30D N29D 117.3(4)
C31D C30D N29D 121.2(4)
C31D C30D C35D 121.5(4)
F27B C27B C26B 119.2(4)
F27B C27B C28B 119.5(4)
C28B C27B C26B 121.3(4)
F21D C21D C22D 119.4(4)
F21D C21D C20D 119.4(4)
C22D C21D C20D 121.1(4)
C39D C40D H40D 119.0
C41D C40D H40D 119.0
C41D C40D C39D 122.1(5)
F25C C25C C24C 118.9(4)
F25C C25C C26C 119.6(4)
C24C C25C C26C 121.5(4)
C2C C7C C8C 119.1(4)
C6C C7C C2C 116.8(5)
C6C C7C C8C 123.9(4)
C33C C32C H32C 119.9
C31C C32C H32C 119.9
C31C C32C C33C 120.3(5)
C25D C26D N29D 121.8(4)
C25D C26D C27D 117.7(4)
C27D C26D N29D 120.5(4)
F25D C25D C24D 119.0(4)
F25D C25D C26D 120.2(4)
C24D C25D C26D 120.7(4)
C34A C35A C30A 117.3(5)
C34A C35A C36A 119.6(4)
C30A C35A C36A 123.1(4)
F28D C28D C23D 120.3(4)
F28D C28D C27D 118.0(4)
C23D C28D C27D 121.7(4)
C2B C3B H3B 120.0
C4B C3B C2B 120.0(5)
C4B C3B H3B 120.0
C12A C11A C8A 122.9(4)
C12A C11A C16A 117.6(4)
C16A C11A C8A 119.3(4)
F24C C24C C25C 118.7(4)
F24C C24C C23C 119.5(4)
C25C C24C C23C 121.9(4)
C24B C23B C20B 121.4(4)
C24B C23B C28B 117.0(4)
C28B C23B C20B 121.6(4)
F25B C25B C26B 120.0(4)
F25B C25B C24B 118.8(4)
C24B C25B C26B 121.2(4)
C22A C17A N1A 119.7(4)
C22A C17A C18A 116.9(4)
C18A C17A N1A 123.3(4)
C35D C36D C39D 109.5(4)
C35D C36D C37D 112.0(4)
C35D C36D C38D 107.7(4)
C39D C36D C37D 113.0(4)
C39D C36D C38D 105.9(4)
C37D C36D C38D 108.4(4)
C24D C23D C20D 119.9(4)
C28D C23D C24D 117.0(4)
C28D C23D C20D 123.0(4)
C30D C31D H31D 120.2
C30D C31D C32D 119.6(4)
C32D C31D H31D 120.2
C2A C3A H3A 120.0
C4A C3A H3A 120.0
C4A C3A C2A 120.0(5)
F25A C25A C24A 118.4(4)
F25A C25A C26A 119.6(4)
C24A C25A C26A 122.0(4)
C33B C32B H32B 120.2
C33B C32B C31B 119.6(5)
C31B C32B H32B 120.2
C24C C23C C20C 122.1(4)
C24C C23C C28C 116.7(4)
C28C C23C C20C 121.1(4)
C2B C7B C6B 117.5(4)
C2B C7B C8B 119.5(4)
C6B C7B C8B 122.7(4)
C35C C34C H34C 118.8
C33C C34C H34C 118.8
C33C C34C C35C 122.3(5)
C44B C43B H43B 119.8
C42B C43B H43B 119.8
C42B C43B C44B 120.4(4)
C35D C34D H34D 118.9
C33D C34D C35D 122.2(4)
C33D C34D H34D 118.9
C33A C32A H32A 120.1
C31A C32A H32A 120.1
C31A C32A C33A 119.8(5)
C35A C34A H34A 118.5
C33A C34A C35A 123.0(5)
C33A C34A H34A 118.5
C30B C35B C36B 118.1(4)
C34B C35B C36B 124.1(4)
C34B C35B C30B 117.5(4)
C15D C16D N1D 122.1(4)
C15D C16D C11D 121.0(4)
C11D C16D N1D 116.9(4)
C44D C39D C36D 118.8(4)
C40D C39D C44D 117.9(5)
C40D C39D C36D 122.9(4)
C43B C44B N29B 121.3(4)
C43B C44B C39B 120.1(4)
C39B C44B N29B 118.6(4)
C35B C36B C38B 107.9(4)
C35B C36B C39B 107.7(4)
C35B C36B C37B 112.8(4)
C39B C36B C38B 108.2(4)
C39B C36B C37B 112.0(4)
C37B C36B C38B 108.1(4)
C7B C6B H6B 119.1
C7B C6B C5B 121.9(5)
C5B C6B H6B 119.1
C7C C2C N1C 117.5(4)
C3C C2C N1C 121.6(4)
C3C C2C C7C 120.9(4)
C22D C17D N1D 119.8(4)
C22D C17D C18D 117.1(4)
C18D C17D N1D 123.1(4)
C35B C30B N29B 118.0(4)
C31B C30B N29B 121.1(4)
C31B C30B C35B 120.9(4)
F22D C22D C21D 118.0(4)
F22D C22D C17D 120.0(4)
C17D C22D C21D 121.9(4)
F24A C24A C25A 118.7(4)
F24A C24A C23A 120.1(4)
C25A C24A C23A 121.1(4)
C34D C33D H33D 120.3
C34D C33D C32D 119.4(4)
C32D C33D H33D 120.3
F28C C28C C23C 120.3(4)
F28C C28C C27C 118.0(4)
C27C C28C C23C 121.7(4)
F28B C28B C27B 119.4(4)
F28B C28B C23B 119.3(4)
C27B C28B C23B 121.3(4)
F19B C19B C20B 120.2(4)
F19B C19B C18B 118.3(4)
C18B C19B C20B 121.5(4)
C42C C43C H43C 120.1
C44C C43C H43C 120.1
C44C C43C C42C 119.8(5)
C44D C43D H43D 119.5
C42D C43D C44D 121.0(5)
C42D C43D H43D 119.5
C42B C41B H41B 119.9
C42B C41B C40B 120.2(5)
C40B C41B H41B 119.9
F27D C27D C26D 119.9(4)
F27D C27D C28D 119.4(4)
C28D C27D C26D 120.8(4)
F27C C27C C28C 120.2(4)
F27C C27C C26C 118.5(4)
C28C C27C C26C 121.2(4)
F18C C18C C19C 119.3(4)
F18C C18C C17C 119.4(4)
C19C C18C C17C 121.3(4)
C14B C13B H13B 120.3
C12B C13B H13B 120.3
C12B C13B C14B 119.3(5)
C18B C17B N1B 122.6(4)
C22B C17B N1B 120.2(4)
C22B C17B C18B 117.2(4)
C36B C38B H38G 109.5
C36B C38B H38H 109.5
C36B C38B H38I 109.5
H38G C38B H38H 109.5
H38G C38B H38I 109.5
H38H C38B H38I 109.5
C7B C8B C11B 109.6(4)
C7B C8B C10B 108.0(4)
C7B C8B C9B 112.3(4)
C11B C8B C10B 105.5(4)
C11B C8B C9B 112.3(4)
C9B C8B C10B 108.8(4)
C3B C4B H4B 119.9
C5B C4B C3B 120.2(5)
C5B C4B H4B 119.9
C34C C35C C30C 117.8(5)
C34C C35C C36C 123.9(4)
C30C C35C C36C 118.1(5)
F19D C19D C20D 119.3(4)
F19D C19D C18D 118.5(4)
C18D C19D C20D 122.3(4)
C2C C3C H3C 119.9
C4C C3C C2C 120.3(5)
C4C C3C H3C 119.9
C39A C44A N29A 120.6(4)
C43A C44A N29A 119.6(4)
C43A C44A C39A 119.7(5)
N29C C30C C35C 119.5(4)
N29C C30C C31C 120.4(4)
C35C C30C C31C 120.1(5)
C13B C14B H14B 119.7
C15B C14B C13B 120.6(5)
C15B C14B H14B 119.7
C25A C26A N29A 121.6(4)
C25A C26A C27A 116.9(4)
C27A C26A N29A 121.5(4)
C7D C2D N1D 117.3(4)
C3D C2D N1D 121.8(4)
C3D C2D C7D 120.8(4)
F18A C18A C19A 119.0(4)
F18A C18A C17A 119.3(4)
C19A C18A C17A 121.7(4)
C12B C11B C8B 123.0(4)
C16B C11B C8B 119.2(4)
C16B C11B C12B 117.5(4)
C14A C15A H15A 119.3
C14A C15A C16A 121.4(5)
C16A C15A H15A 119.3
C16D C15D H15D 120.2
C14D C15D C16D 119.5(5)
C14D C15D H15D 120.3
C2A C7A C8A 118.5(4)
C6A C7A C8A 123.3(4)
C6A C7A C2A 117.7(5)
C31D C32D H32D 119.9
C33D C32D C31D 120.3(5)
C33D C32D H32D 119.9
C3C C4C H4C 119.7
C3C C4C C5C 120.5(5)
C5C C4C H4C 119.7
C44A C39A C36A 122.8(4)
C40A C39A C44A 117.4(5)
C40A C39A C36A 119.7(4)
C32B C33B H33B 120.3
C32B C33B C34B 119.3(4)
C34B C33B H33B 120.3
C43D C42D H42D 120.1
C41D C42D C43D 119.8(5)
C41D C42D H42D 120.1
C3D C4D H4D 119.6
C3D C4D C5D 120.8(5)
C5D C4D H4D 119.6
C11D C12D H12D 119.4
C13D C12D H12D 119.4
C13D C12D C11D 121.3(5)
C35A C30A N29A 120.4(5)
C35A C30A C31A 120.6(4)
C31A C30A N29A 119.0(4)
C43C C42C H42C 120.2
C41C C42C C43C 119.5(5)
C41C C42C H42C 120.2
C24A C23A C20A 121.1(4)
C24A C23A C28A 116.6(4)
C28A C23A C20A 122.3(4)
C2D C7D C8D 117.7(4)
C6D C7D C2D 117.9(4)
C6D C7D C8D 124.3(4)
C35A C36A C39A 111.7(4)
C35A C36A C37A 110.0(4)
C35A C36A C38A 108.7(4)
C39A C36A C37A 109.6(4)
C39A C36A C38A 108.1(4)
C37A C36A C38A 108.8(4)
C32C C33C H33C 120.3
C34C C33C C32C 119.4(5)
C34C C33C H33C 120.3
C43B C42B H42B 120.1
C41B C42B C43B 119.7(4)
C41B C42B H42B 120.1
C36D C37D H37J 109.5
C36D C37D H37K 109.5
C36D C37D H37L 109.5
H37J C37D H37K 109.5
H37J C37D H37L 109.5
H37K C37D H37L 109.5
C25C C26C N29C 119.5(4)
C25C C26C C27C 117.0(4)
C27C C26C N29C 123.4(4)
C32A C33A H33A 120.5
C34A C33A C32A 118.9(5)
C34A C33A H33A 120.5
C32C C31C C30C 120.1(5)
C32C C31C H31C 120.0
C30C C31C H31C 120.0
C44B C39B C36B 117.8(4)
C40B C39B C44B 117.9(4)
C40B C39B C36B 124.3(4)
C12C C11C C8C 122.8(4)
C12C C11C C16C 117.8(4)
C16C C11C C8C 119.0(4)
F27A C27A C26A 120.1(4)
F27A C27A C28A 119.0(4)
C28A C27A C26A 121.0(4)
F28A C28A C23A 119.7(4)
F28A C28A C27A 117.9(4)
C27A C28A C23A 122.3(4)
C15D C14D H14D 120.0
C13D C14D C15D 120.0(5)
C13D C14D H14D 120.0
C43A C42A H42A 120.0
C43A C42A C41A 119.9(5)
C41A C42A H42A 120.0
C35B C34B C33B 122.5(5)
C35B C34B H34B 118.8
C33B C34B H34B 118.8
C15A C14A H14A 120.5
C15A C14A C13A 119.1(5)
C13A C14A H14A 120.5
C36A C37A H37D 109.5
C36A C37A H37E 109.5
C36A C37A H37F 109.5
H37D C37A H37E 109.5
H37D C37A H37F 109.5
H37E C37A H37F 109.5
C7C C8C C11C 109.2(4)
C7C C8C C10C 108.1(4)
C7C C8C C9C 112.7(4)
C11C C8C C10C 105.9(4)
C11C C8C C9C 112.1(4)
C9C C8C C10C 108.6(4)
C8B C10B H10G 109.5
C8B C10B H10H 109.5
C8B C10B H10I 109.5
H10G C10B H10H 109.5
H10G C10B H10I 109.5
H10H C10B H10I 109.5
C44A C43A H43A 119.4
C42A C43A C44A 121.2(5)
C42A C43A H43A 119.4
C7C C6C H6C 119.1
C5C C6C C7C 121.7(5)
C5C C6C H6C 119.1
C11A C8A C7A 109.9(4)
C11A C8A C10A 106.8(4)
C7A C8A C10A 107.3(4)
C9A C8A C11A 112.6(4)
C9A C8A C7A 111.5(4)
C9A C8A C10A 108.5(4)
C2D C3D H3D 120.4
C4D C3D C2D 119.2(4)
C4D C3D H3D 120.4
C13C C14C H14C 120.2
C15C C14C H14C 120.2
C15C C14C C13C 119.6(5)
C41B C40B C39B 121.7(4)
C41B C40B H40B 119.2
C39B C40B H40B 119.2
C16D C11D C8D 117.7(4)
C12D C11D C16D 117.8(5)
C12D C11D C8D 124.4(4)
C36D C38D H38J 109.5
C36D C38D H38K 109.5
C36D C38D H38L 109.5
H38J C38D H38K 109.5
H38J C38D H38L 109.5
H38K C38D H38L 109.5
C21D C20D C23D 121.7(4)
C21D C20D C19D 116.7(4)
C19D C20D C23D 121.4(4)
C7D C6D H6D 119.3
C5D C6D C7D 121.4(5)
C5D C6D H6D 119.3
C32B C31B H31B 120.0
C30B C31B C32B 119.9(5)
C30B C31B H31B 120.0
N1A C2A C7A 119.2(4)
C3A C2A N1A 120.5(4)
C3A C2A C7A 120.3(4)
C8B C9B H9BA 109.5
C8B C9B H9BB 109.5
C8B C9B H9BC 109.5
H9BA C9B H9BB 109.5
H9BA C9B H9BC 109.5
H9BB C9B H9BC 109.5
C12D C13D C14D 120.3(5)
C12D C13D H13D 119.9
C14D C13D H13D 119.9
C6B C5B H5B 120.3
C4B C5B C6B 119.5(5)
C4B C5B H5B 120.3
C11A C12A H12A 118.7
C13A C12A C11A 122.5(5)
C13A C12A H12A 118.7
C11C C12C H12C 119.1
C13C C12C C11C 121.9(5)
C13C C12C H12C 119.1
C11A C16A N1A 119.3(4)
C11A C16A C15A 119.9(5)
C15A C16A N1A 120.8(4)
C42C C41C H41C 119.8
C40C C41C C42C 120.3(5)
C40C C41C H41C 119.8
C41C C40C H40C 119.3
C41C C40C C39C 121.4(5)
C39C C40C H40C 119.3
F22C C22C C21C 118.4(4)
F22C C22C C17C 119.7(4)
C21C C22C C17C 121.8(4)
C40C C39C C36C 122.6(4)
C44C C39C C40C 117.1(5)
C44C C39C C36C 120.0(4)
C40D C41D C42D 119.6(5)
C40D C41D H41D 120.2
C42D C41D H41D 120.2
C35C C36C C38C 107.4(4)
C35C C36C C37C 110.8(4)
C39C C36C C35C 109.8(4)
C39C C36C C38C 108.1(4)
C39C C36C C37C 112.4(4)
C38C C36C C37C 108.1(4)
C7A C6A H6A 118.8
C7A C6A C5A 122.3(5)
C5A C6A H6A 118.8
F18D C18D C17D 119.2(4)
F18D C18D C19D 120.0(4)
C19D C18D C17D 120.8(5)
C32A C31A C30A 120.4(5)
C32A C31A H31A 119.8
C30A C31A H31A 119.8
C8C C10C H10A 109.5
C8C C10C H10B 109.5
C8C C10C H10C 109.5
H10A C10C H10B 109.5
H10A C10C H10C 109.5
H10B C10C H10C 109.5
C14B C15B H15B 120.2
C14B C15B C16B 119.5(5)
C16B C15B H15B 120.2
C42A C41A H41A 120.7
C40A C41A C42A 118.6(5)
C40A C41A H41A 120.7
C14A C13A C12A 119.4(5)
C14A C13A H13A 120.3
C12A C13A H13A 120.3
C43C C44C N29C 120.3(4)
C43C C44C C39C 121.7(4)
C39C C44C N29C 118.1(4)
C18C C17C N1C 120.6(4)
C18C C17C C22C 116.9(4)
C22C C17C N1C 122.5(4)
C4D C5D H5D 120.1
C6D C5D C4D 119.8(5)
C6D C5D H5D 120.1
C11C C16C N1C 117.8(4)
C15C C16C N1C 121.9(4)
C15C C16C C11C 120.3(4)
C8C C9C H9CA 109.5
C8C C9C H9CB 109.5
C8C C9C H9CC 109.5
H9CA C9C H9CB 109.5
H9CA C9C H9CC 109.5
H9CB C9C H9CC 109.5
C3A C4A H4A 119.9
C5A C4A C3A 120.2(5)
C5A C4A H4A 119.9
C13B C12B C11B 122.2(5)
C13B C12B H12B 118.9
C11B C12B H12B 118.9
C36B C37B H37G 109.5
C36B C37B H37H 109.5
C36B C37B H37I 109.5
H37G C37B H37H 109.5
H37G C37B H37I 109.5
H37H C37B H37I 109.5
C8A C10A H10D 109.5
C8A C10A H10E 109.5
C8A C10A H10F 109.5
H10D C10A H10E 109.5
H10D C10A H10F 109.5
H10E C10A H10F 109.5
C7D C8D C11D 107.0(4)
C7D C8D C10D 109.2(4)
C7D C8D C9D 112.6(4)
C11D C8D C10D 108.1(4)
C9D C8D C11D 111.5(4)
C9D C8D C10D 108.4(4)
C11B C16B N1B 118.9(4)
C11B C16B C15B 120.8(4)
C15B C16B N1B 120.3(4)
C14C C13C H13C 120.2
C12C C13C C14C 119.5(5)
C12C C13C H13C 120.2
C36C C38C H38A 109.5
C36C C38C H38B 109.5
C36C C38C H38C 109.5
H38A C38C H38B 109.5
H38A C38C H38C 109.5
H38B C38C H38C 109.5
C8D C10D H10J 109.5
C8D C10D H10K 109.5
C8D C10D H10L 109.5
H10J C10D H10K 109.5
H10J C10D H10L 109.5
H10K C10D H10L 109.5
C36A C38A H38D 109.5
C36A C38A H38E 109.5
C36A C38A H38F 109.5
H38D C38A H38E 109.5
H38D C38A H38F 109.5
H38E C38A H38F 109.5
C4C C5C C6C 119.7(5)
C4C C5C H5C 120.2
C6C C5C H5C 120.2
C8A C9A H9AA 109.5
C8A C9A H9AB 109.5
C8A C9A H9AC 109.5
H9AA C9A H9AB 109.5
H9AA C9A H9AC 109.5
H9AB C9A H9AC 109.5
C6A C5A H5A 120.3
C4A C5A C6A 119.3(5)
C4A C5A H5A 120.3
C39A C40A H40A 118.5
C41A C40A C39A 123.0(5)
C41A C40A H40A 118.5
C36C C37C H37A 109.5
C36C C37C H37B 109.5
C36C C37C H37C 109.5
H37A C37C H37B 109.5
H37A C37C H37C 109.5
H37B C37C H37C 109.5
C8D C9D H9DA 109.5
C8D C9D H9DB 109.5
C8D C9D H9DC 109.5
H9DA C9D H9DB 109.5
H9DA C9D H9DC 109.5
H9DB C9D H9DC 109.5
C14C C15C C16C 120.9(5)
C14C C15C H15C 119.5
C16C C15C H15C 119.5

loop_
_geom_bond_atom_site_label_1
_geom_bond_atom_site_label_2
_geom_bond_distance
F24C C24C 1.350(5)
F21A C21A 1.343(5)
F28A C28A 1.354(5)
F22A C22A 1.340(5)
F24B C24B 1.344(5)
F24A C24A 1.341(5)
F18B C18B 1.341(5)
F21B C21B 1.337(5)
F19D C19D 1.344(5)
F21C C21C 1.341(5)
F27B C27B 1.335(5)
F19B C19B 1.342(5)
F28D C28D 1.339(5)
F27D C27D 1.328(5)
F19A C19A 1.344(5)
F25C C25C 1.341(5)
F25D C25D 1.341(5)
F18C C18C 1.339(5)
F28C C28C 1.349(5)
F21D C21D 1.339(5)
F24D C24D 1.348(5)
F18A C18A 1.348(5)
F25B C25B 1.345(5)
F19C C19C 1.340(5)
F27A C27A 1.351(6)
F27C C27C 1.346(5)
F25A C25A 1.347(5)
F28B C28B 1.337(5)
F22D C22D 1.352(6)
F18D C18D 1.341(6)
F22B C22B 1.346(5)
F22C C22C 1.335(5)
N29D C44D 1.415(6)
N29D C30D 1.423(6)
N29D C26D 1.416(6)
N1D C16D 1.422(6)
N1D C17D 1.421(6)
N1D C2D 1.416(6)
N29B C26B 1.421(6)
N29B C44B 1.415(6)
N29B C30B 1.420(6)
N29A C44A 1.407(6)
N29A C26A 1.424(6)
N29A C30A 1.424(6)
N1B C2B 1.426(6)
N1B C17B 1.421(6)
N1B C16B 1.416(6)
N1A C17A 1.413(6)
N1A C2A 1.408(6)
N1A C16A 1.417(6)
N29C C30C 1.405(6)
N29C C26C 1.420(6)
N29C C44C 1.415(6)
N1C C2C 1.422(6)
N1C C17C 1.421(6)
N1C C16C 1.423(6)
C19A C20A 1.395(7)
C19A C18A 1.377(6)
C21A C22A 1.381(6)
C21A C20A 1.380(6)
C22A C17A 1.383(7)
C35D C30D 1.414(6)
C35D C36D 1.523(6)
C35D C34D 1.397(7)
C20A C23A 1.491(6)
C2B C3B 1.400(7)
C2B C7B 1.392(6)
C24D C25D 1.378(7)
C24D C23D 1.393(7)
C20B C21B 1.383(7)
C20B C23B 1.485(6)
C20B C19B 1.395(6)
C21B C22B 1.378(7)
C19C C20C 1.395(7)
C19C C18C 1.381(6)
C26B C27B 1.397(7)
C26B C25B 1.384(7)
C44D C39D 1.399(6)
C44D C43D 1.391(7)
C21C C20C 1.404(7)
C21C C22C 1.376(6)
C20C C23C 1.482(6)
C24B C23B 1.393(7)
C24B C25B 1.377(6)
C18B C19B 1.377(6)
C18B C17B 1.395(7)
C22B C17B 1.385(7)
C30D C31D 1.379(6)
C27B C28B 1.372(7)
C21D C22D 1.384(7)
C21D C20D 1.388(7)
C40D H40D 0.9500
C40D C39D 1.397(7)
C40D C41D 1.373(8)
C25C C24C 1.374(6)
C25C C26C 1.386(7)
C7C C2C 1.412(6)
C7C C8C 1.516(7)
C7C C6C 1.401(7)
C32C H32C 0.9500
C32C C33C 1.391(7)
C32C C31C 1.378(7)
C26D C25D 1.384(7)
C26D C27D 1.395(6)
C35A C34A 1.391(7)
C35A C30A 1.397(6)
C35A C36A 1.522(7)
C28D C23D 1.378(7)
C28D C27D 1.386(6)
C3B H3B 0.9500
C3B C4B 1.387(7)
C11A C8A 1.528(7)
C11A C12A 1.390(7)
C11A C16A 1.396(6)
C24C C23C 1.387(6)
C23B C28B 1.399(7)
C17A C18A 1.384(6)
C36D C39D 1.529(7)
C36D C37D 1.530(6)
C36D C38D 1.549(7)
C23D C20D 1.487(6)
C31D H31D 0.9500
C31D C32D 1.396(7)
C3A H3A 0.9500
C3A C2A 1.391(7)
C3A C4A 1.386(7)
C25A C24A 1.377(6)
C25A C26A 1.382(7)
C32B H32B 0.9500
C32B C33B 1.390(8)
C32B C31B 1.402(7)
C23C C28C 1.391(7)
C7B C6B 1.393(7)
C7B C8B 1.517(7)
C34C H34C 0.9500
C34C C35C 1.395(7)
C34C C33C 1.371(7)
C43B H43B 0.9500
C43B C44B 1.400(6)
C43B C42B 1.382(7)
C34D H34D 0.9500
C34D C33D 1.384(7)
C32A H32A 0.9500
C32A C33A 1.390(7)
C32A C31A 1.387(7)
C34A H34A 0.9500
C34A C33A 1.387(8)
C35B C36B 1.519(6)
C35B C30B 1.409(6)
C35B C34B 1.381(7)
C16D C15D 1.396(7)
C16D C11D 1.400(7)
C44B C39B 1.405(6)
C36B C38B 1.555(7)
C36B C39B 1.530(6)
C36B C37B 1.534(7)
C6B H6B 0.9500
C6B C5B 1.395(7)
C2C C3C 1.392(7)
C17D C22D 1.379(7)
C17D C18D 1.398(7)
C30B C31B 1.390(7)
C24A C23A 1.383(6)
C33D H33D 0.9500
C33D C32D 1.387(7)
C28C C27C 1.377(6)
C43C H43C 0.9500
C43C C42C 1.391(7)
C43C C44C 1.384(7)
C43D H43D 0.9500
C43D C42D 1.380(7)
C41B H41B 0.9500
C41B C42B 1.379(7)
C41B C40B 1.381(7)
C27C C26C 1.396(6)
C18C C17C 1.390(7)
C13B H13B 0.9500
C13B C14B 1.386(8)
C13B C12B 1.368(7)
C38B H38G 0.9800
C38B H38H 0.9800
C38B H38I 0.9800
C8B C11B 1.526(7)
C8B C10B 1.550(7)
C8B C9B 1.530(6)
C4B H4B 0.9500
C4B C5B 1.368(7)
C35C C30C 1.405(6)
C35C C36C 1.532(7)
C19D C20D 1.391(7)
C19D C18D 1.372(7)
C3C H3C 0.9500
C3C C4C 1.370(7)
C44A C39A 1.404(6)
C44A C43A 1.402(7)
C30C C31C 1.405(7)
C14B H14B 0.9500
C14B C15B 1.381(7)
C26A C27A 1.384(7)
C2D C7D 1.403(6)
C2D C3D 1.389(6)
C11B C12B 1.401(7)
C11B C16B 1.397(7)
C15A H15A 0.9500
C15A C14A 1.381(7)
C15A C16A 1.399(7)
C15D H15D 0.9500
C15D C14D 1.385(7)
C7A C8A 1.540(7)
C7A C2A 1.411(6)
C7A C6A 1.379(7)
C32D H32D 0.9500
C4C H4C 0.9500
C4C C5C 1.375(8)
C39A C36A 1.527(7)
C39A C40A 1.397(7)
C33B H33B 0.9500
C33B C34B 1.392(7)
C42D H42D 0.9500
C42D C41D 1.377(8)
C4D H4D 0.9500
C4D C3D 1.380(7)
C4D C5D 1.382(7)
C12D H12D 0.9500
C12D C11D 1.392(7)
C12D C13D 1.381(9)
C30A C31A 1.405(7)
C42C H42C 0.9500
C42C C41C 1.384(7)
C23A C28A 1.384(7)
C7D C6D 1.394(7)
C7D C8D 1.522(7)
C36A C37A 1.544(7)
C36A C38A 1.548(7)
C33C H33C 0.9500
C42B H42B 0.9500
C37D H37J 0.9800
C37D H37K 0.9800
C37D H37L 0.9800
C33A H33A 0.9500
C31C H31C 0.9500
C39B C40B 1.391(7)
C11C C8C 1.523(6)
C11C C12C 1.392(7)
C11C C16C 1.404(6)
C27A C28A 1.372(6)
C14D H14D 0.9500
C14D C13D 1.383(8)
C42A H42A 0.9500
C42A C43A 1.378(8)
C42A C41A 1.394(8)
C34B H34B 0.9500
C14A H14A 0.9500
C14A C13A 1.385(7)
C37A H37D 0.9800
C37A H37E 0.9800
C37A H37F 0.9800
C8C C10C 1.547(7)
C8C C9C 1.528(7)
C10B H10G 0.9800
C10B H10H 0.9800
C10B H10I 0.9800
C43A H43A 0.9500
C6C H6C 0.9500
C6C C5C 1.392(8)
C8A C10A 1.557(7)
C8A C9A 1.525(7)
C3D H3D 0.9500
C14C H14C 0.9500
C14C C13C 1.389(8)
C14C C15C 1.380(8)
C40B H40B 0.9500
C11D C8D 1.533(7)
C38D H38J 0.9800
C38D H38K 0.9800
C38D H38L 0.9800
C6D H6D 0.9500
C6D C5D 1.368(7)
C31B H31B 0.9500
C9B H9BA 0.9800
C9B H9BB 0.9800
C9B H9BC 0.9800
C13D H13D 0.9500
C5B H5B 0.9500
C12A H12A 0.9500
C12A C13A 1.389(8)
C12C H12C 0.9500
C12C C13C 1.383(7)
C41C H41C 0.9500
C41C C40C 1.375(8)
C40C H40C 0.9500
C40C C39C 1.407(7)
C22C C17C 1.394(7)
C39C C36C 1.512(7)
C39C C44C 1.396(6)
C41D H41D 0.9500
C36C C38C 1.547(7)
C36C C37C 1.551(7)
C6A H6A 0.9500
C6A C5A 1.382(8)
C31A H31A 0.9500
C10C H10A 0.9800
C10C H10B 0.9800
C10C H10C 0.9800
C15B H15B 0.9500
C15B C16B 1.399(7)
C41A H41A 0.9500
C41A C40A 1.384(8)
C13A H13A 0.9500
C5D H5D 0.9500
C16C C15C 1.384(7)
C9C H9CA 0.9800
C9C H9CB 0.9800
C9C H9CC 0.9800
C4A H4A 0.9500
C4A C5A 1.381(8)
C12B H12B 0.9500
C37B H37G 0.9800
C37B H37H 0.9800
C37B H37I 0.9800
C10A H10D 0.9800
C10A H10E 0.9800
C10A H10F 0.9800
C8D C10D 1.545(8)
C8D C9D 1.531(7)
C13C H13C 0.9500
C38C H38A 0.9800
C38C H38B 0.9800
C38C H38C 0.9800
C10D H10J 0.9800
C10D H10K 0.9800
C10D H10L 0.9800
C38A H38D 0.9800
C38A H38E 0.9800
C38A H38F 0.9800
C5C H5C 0.9500
C9A H9AA 0.9800
C9A H9AB 0.9800
C9A H9AC 0.9800
C5A H5A 0.9500
C40A H40A 0.9500
C37C H37A 0.9800
C37C H37B 0.9800
C37C H37C 0.9800
C9D H9DA 0.9800
C9D H9DB 0.9800
C9D H9DC 0.9800
C15C H15C 0.9500

loop_
_exptl_oxdiff_crystal_face_indexfrac_h
_exptl_oxdiff_crystal_face_indexfrac_k
_exptl_oxdiff_crystal_face_indexfrac_l
_exptl_oxdiff_crystal_face_x
_exptl_oxdiff_crystal_face_y
_exptl_oxdiff_crystal_face_z
0.0001 0.9988 -0.0000 0.0139 0.0013 -0.0008
-0.0032 2.9871 -4.9982 0.0231 0.2350 0.0502
0.0006 -0.9969 0.9997 -0.0102 -0.0475 -0.0097
4.9959 -3.9961 -4.9990 -0.1013 0.2702 -0.3465
-4.9960 2.9973 4.9990 0.0874 -0.2715 0.3473
-0.0001 -0.9988 0.0000 -0.0139 -0.0013 0.0008
